data_1569008
loop_
_publ_author_name
'Liu, Xiaona'
'Dai, Yuyang'
'Bao, Manling'
'Wang, Wenjuan'
'Li, Qianli'
'Liu, Chunmeng'
'Wang, Xinping'
'Su, Yuanting'

_publ_section_title
;
 A crystalline T-shaped planar group 14 anion.
;
_journal_issue 21
_journal_name_full 'Chemical science'
_journal_page_first 5722
_journal_page_last 5727
_journal_paper_doi 10.1039/d2sc07006e
_journal_volume 14
_journal_year 2023
_chemical_formula_moiety 'C94 H124 Li6 N6, 2.38[C6H14]'
_chemical_formula_sum 'C108.28 H157.32 Li6 N6'
_chemical_formula_weight 1584.71
_space_group_crystal_system monoclinic
_space_group_IT_number 14
_space_group_name_Hall '-P 2yn'
_space_group_name_H-M_alt 'P 1 21/n 1'
_atom_sites_solution_hydrogens mixed
_atom_sites_solution_primary dual
_audit_creation_date 2023-04-01
_audit_creation_method
;
Olex2 1.5
(compiled 2023.03.06 svn.rbb2c1857 for OlexSys, GUI svn.r6748)
;
_audit_update_record
;
2023-04-03 deposited with the CCDC.	2023-04-11 downloaded from the CCDC.
;
_cell_angle_alpha 90
_cell_angle_beta 94.595(3)
_cell_angle_gamma 90
_cell_formula_units_Z 4
_cell_length_a 14.4571(7)
_cell_length_b 42.796(2)
_cell_length_c 15.4362(9)
_cell_measurement_reflns_used 9804
_cell_measurement_temperature 120.00
_cell_measurement_theta_max 53.24
_cell_measurement_theta_min 2.65
_cell_volume 9519.8(8)
_computing_molecular_graphics 'Olex2 1.5 (Dolomanov et al., 2009)'
_computing_publication_material 'Olex2 1.5 (Dolomanov et al., 2009)'
_computing_structure_refinement 'SHELXL 2018/3 (Sheldrick, 2015)'
_computing_structure_solution 'SHELXT 2018/2 (Sheldrick, 2018)'
_diffrn_ambient_temperature 120.00
_diffrn_measured_fraction_theta_full 0.997
_diffrn_measured_fraction_theta_max 0.997
_diffrn_measurement_device_type 'Bruker APEX-II CCD'
_diffrn_measurement_method '\f and \w scans'
_diffrn_radiation_type GaK\a
_diffrn_radiation_wavelength 1.34139
_diffrn_reflns_av_R_equivalents 0.0861
_diffrn_reflns_av_unetI/netI 0.0676
_diffrn_reflns_Laue_measured_fraction_full 0.997
_diffrn_reflns_Laue_measured_fraction_max 0.997
_diffrn_reflns_limit_h_max 16
_diffrn_reflns_limit_h_min -17
_diffrn_reflns_limit_k_max 51
_diffrn_reflns_limit_k_min -47
_diffrn_reflns_limit_l_max 18
_diffrn_reflns_limit_l_min -18
_diffrn_reflns_number 103054
_diffrn_reflns_point_group_measured_fraction_full 0.997
_diffrn_reflns_point_group_measured_fraction_max 0.997
_diffrn_reflns_theta_full 53.594
_diffrn_reflns_theta_max 54.013
_diffrn_reflns_theta_min 2.815
_diffrn_source_current 3.57
_diffrn_source_power 0.24947159999999996
_diffrn_source_voltage 69.88
_diffrn_standards_number 0
_exptl_absorpt_coefficient_mu 0.296
_exptl_absorpt_correction_type none
_exptl_crystal_colour 'light yellow'
_exptl_crystal_colour_modifier light
_exptl_crystal_colour_primary yellow
_exptl_crystal_density_diffrn 1.106
_exptl_crystal_description block
_exptl_crystal_F_000 3468
_exptl_crystal_size_max 0.1
_exptl_crystal_size_mid 0.08
_exptl_crystal_size_min 0.08
_refine_diff_density_max 0.272
_refine_diff_density_min -0.222
_refine_diff_density_rms 0.052
_refine_ls_extinction_method none
_refine_ls_goodness_of_fit_ref 1.048
_refine_ls_hydrogen_treatment mixed
_refine_ls_matrix_type full
_refine_ls_number_parameters 1017
_refine_ls_number_reflns 17456
_refine_ls_number_restraints 566
_refine_ls_restrained_S_all 1.033
_refine_ls_R_factor_all 0.0975
_refine_ls_R_factor_gt 0.0639
_refine_ls_shift/su_max 0.001
_refine_ls_shift/su_mean 0.000
_refine_ls_structure_factor_coef Fsqd
_refine_ls_weighting_details 'w=1/[\s^2^(Fo^2^)+(0.1041P)^2^+2.1874P] where P=(Fo^2^+2Fc^2^)/3'
_refine_ls_weighting_scheme calc
_refine_ls_wR_factor_gt 0.1761
_refine_ls_wR_factor_ref 0.1958
_reflns_Friedel_coverage 0.000
_reflns_number_gt 11597
_reflns_number_total 17456
_reflns_threshold_expression 'I > 2\s(I)'
_cod_data_source_file d2sc07006e2.cif
_cod_data_source_block L2Li6
_cod_depositor_comments 'Adding full bibliography for 1569006--1569011.cif.'
_cod_original_cell_volume 9519.8(9)
_cod_database_code 1569008
_shelx_shelxl_version_number 2018/3
_shelx_space_group_comment
;
The symmetry employed for this shelxl refinement is uniquely defined
by the following loop, which should always be used as a source of
symmetry information in preference to the above space-group names.
They are only intended as comments.
;
_shelx_estimated_absorpt_t_max 0.977
_shelx_estimated_absorpt_t_min 0.971
_olex2_refinement_description
;
1. Fixed Uiso
 At 1.2 times of:
  All C(H) groups
 At 1.5 times of:
  All C(H,H,H) groups
2. Rigid bond restraints
 All non-hydrogen atoms
 with sigma for 1-2 distances of 0.01 and sigma for 1-3 distances of 0.02
3.a Ternary CH refined with riding coordinates:
 C30(H30), C33(H33), C45(H45), C80(H80), C89(H89), C92(H92)
3.b Aromatic/amide H refined with riding coordinates:
 C2(H2), C4(H4), C8(H8), C10(H10), C26(H26), C27(H27), C28(H28), C38(H38),
 C39(H39), C40(H40), C49(H49), C51(H51), C57(H57), C59(H59), C73(H73), C74(H74),
  C75(H75), C85(H85), C86(H86), C87(H87)
3.c Idealised Me refined as rotating group:
 C14(H14A,H14B,H14C), C15(H15A,H15B,H15C), C17(H17A,H17B,H17C), C18(H18A,H18B,
 H18C), C19(H19A,H19B,H19C), C21(H21A,H21B,H21C), C22(H22A,H22B,H22C), C23(H23A,
 H23B,H23C), C31(H31A,H31B,H31C), C32(H32A,H32B,H32C), C34(H34A,H34B,H34C),
 C35(H35A,H35B,H35C), C43(H43A,H43B,H43C), C46(H46A,H46B,H46C), C47(H47A,H47B,
 H47C), C61(H61A,H61B,H61C), C62(H62A,H62B,H62C), C64(H64A,H64B,H64C), C65(H65A,
 H65B,H65C), C66(H66A,H66B,H66C), C68(H68A,H68B,H68C), C69(H69A,H69B,H69C),
 C70(H70A,H70B,H70C), C78(H78A,H78B,H78C), C81(H81A,H81B,H81C), C82(H82A,H82B,
 H82C), C90(H90A,H90B,H90C), C91(H91A,H91B,H91C), C93(H93A,H93B,H93C), C94(H94A,
 H94B,H94C)
;
_smtbx_masks_special_details
;
A solvent mask was calculated and 476 electrons were 
found in a volume of 2280\%A^3^ in 1 void per unit cell. 
This is consistent with the presence of 
2.38[C6H14] per Asymmetric Unit 
which account for 476 electrons 
per unit cell.
;
_smtbx_masks_void_probe_radius 1.2
_smtbx_masks_void_truncation_radius 1.2
_olex2_submission_special_instructions 'No special instructions were received'

loop_
_space_group_symop_operation_xyz
'x, y, z'
'-x+1/2, y+1/2, -z+1/2'
'-x, -y, -z'
'x-1/2, -y-1/2, z-1/2'

loop_
_atom_site_label
_atom_site_type_symbol
_atom_site_fract_x
_atom_site_fract_y
_atom_site_fract_z
_atom_site_U_iso_or_equiv
_atom_site_adp_type
_atom_site_occupancy
_atom_site_site_symmetry_order
_atom_site_calc_flag
_atom_site_refinement_flags_posn
_atom_site_refinement_flags_adp
_atom_site_refinement_flags_occupancy
_atom_site_disorder_assembly
_atom_site_disorder_group
Li1 Li 0.3615(3) 0.66617(10) 0.0920(3) 0.0374(9) Uani 1 1 d . U . . .
Li2 Li 0.4191(3) 0.64894(10) 0.2286(3) 0.0373(9) Uani 1 1 d . U . . .
Li3 Li 0.2352(3) 0.65416(9) -0.0042(2) 0.0338(8) Uani 1 1 d . U . . .
Li4 Li 0.2647(2) 0.62345(9) 0.1480(2) 0.0334(8) Uani 1 1 d . U . . .
Li5 Li 0.4994(3) 0.56950(10) 0.1413(3) 0.0382(9) Uani 1 1 d . U . . .
Li6 Li 0.0578(3) 0.68965(10) 0.1422(3) 0.0393(9) Uani 1 1 d . U . . .
N1 N 0.27631(11) 0.69559(4) 0.04065(11) 0.0284(4) Uani 1 1 d . U . . .
N2 N 0.35411(12) 0.60817(4) 0.24714(12) 0.0311(4) Uani 1 1 d . U . . .
N3 N 0.28098(11) 0.66661(4) 0.21110(11) 0.0287(4) Uani 1 1 d . U . . .
N4 N 0.15046(11) 0.62826(4) 0.06279(12) 0.0308(4) Uani 1 1 d . U . . .
N5 N 0.48659(11) 0.65405(4) 0.12191(12) 0.0285(4) Uani 1 1 d . U . . .
N6 N 0.33451(11) 0.61845(4) 0.03668(11) 0.0278(4) Uani 1 1 d . U . . .
C1 C 0.21759(14) 0.70554(5) 0.10336(14) 0.0280(5) Uani 1 1 d . U . . .
C2 C 0.15106(14) 0.72859(5) 0.08098(15) 0.0297(5) Uani 1 1 d . U . . .
H2 H 0.144281 0.735494 0.022330 0.036 Uiso 1 1 calc R U . . .
C3 C 0.09383(14) 0.74208(5) 0.14009(15) 0.0306(5) Uani 1 1 d . U . . .
C4 C 0.10641(15) 0.73130(6) 0.22522(15) 0.0339(5) Uani 1 1 d . U . . .
H4 H 0.070511 0.740382 0.267585 0.041 Uiso 1 1 calc R U . . .
C5 C 0.16994(14) 0.70752(5) 0.25147(14) 0.0311(5) Uani 1 1 d . U . . .
C6 C 0.22362(14) 0.69234(5) 0.19048(14) 0.0284(5) Uani 1 1 d . U . . .
C7 C 0.31465(15) 0.62357(6) 0.31477(15) 0.0335(5) Uani 1 1 d . U . . .
C8 C 0.30806(17) 0.61033(6) 0.39714(15) 0.0403(6) Uani 1 1 d . U . . .
H8 H 0.331496 0.589827 0.407787 0.048 Uiso 1 1 calc R U . . .
C9 C 0.26827(19) 0.62615(7) 0.46426(16) 0.0477(7) Uani 1 1 d . U . . .
C10 C 0.23380(18) 0.65560(6) 0.44594(16) 0.0450(6) Uani 1 1 d . U . . .
H10 H 0.208870 0.667093 0.491296 0.054 Uiso 1 1 calc R U . . .
C11 C 0.23364(15) 0.66950(6) 0.36350(15) 0.0362(6) Uani 1 1 d . U . . .
C12 C 0.27536(14) 0.65429(5) 0.29618(14) 0.0316(5) Uani 1 1 d . U . . .
C13 C 0.18991(15) 0.70147(6) 0.34873(15) 0.0349(5) Uani 1 1 d . U . . .
C14 C 0.25810(18) 0.72697(6) 0.38394(17) 0.0476(7) Uani 1 1 d . U . . .
H14A H 0.314082 0.726305 0.352145 0.071 Uiso 1 1 calc R U . . .
H14B H 0.274947 0.723326 0.445879 0.071 Uiso 1 1 calc R U . . .
H14C H 0.228657 0.747519 0.376213 0.071 Uiso 1 1 calc R U . . .
C15 C 0.10086(17) 0.70438(7) 0.39718(17) 0.0472(7) Uani 1 1 d . U . . .
H15A H 0.074797 0.725388 0.388420 0.071 Uiso 1 1 calc R U . . .
H15B H 0.115923 0.700754 0.459400 0.071 Uiso 1 1 calc R U . . .
H15C H 0.055376 0.688847 0.374461 0.071 Uiso 1 1 calc R U . . .
C16 C 0.02683(15) 0.76908(6) 0.11314(16) 0.0360(6) Uani 1 1 d . U . . .
C17 C 0.07828(18) 0.79970(6) 0.1304(2) 0.0632(9) Uani 1 1 d . U . . .
H17A H 0.035713 0.817214 0.117538 0.095 Uiso 1 1 calc R U . . .
H17B H 0.130028 0.801030 0.093269 0.095 Uiso 1 1 calc R U . . .
H17C H 0.102273 0.800599 0.191563 0.095 Uiso 1 1 calc R U . . .
C18 C -0.0087(2) 0.76704(8) 0.01798(18) 0.0627(9) Uani 1 1 d . U . . .
H18A H -0.040371 0.747001 0.007085 0.094 Uiso 1 1 calc R U . . .
H18B H 0.043583 0.768625 -0.018418 0.094 Uiso 1 1 calc R U . . .
H18C H -0.052349 0.784168 0.003890 0.094 Uiso 1 1 calc R U . . .
C19 C -0.05798(15) 0.76828(6) 0.16580(16) 0.0386(6) Uani 1 1 d . U . . .
H19A H -0.038494 0.771496 0.227425 0.058 Uiso 1 1 calc R U . . .
H19B H -0.088783 0.747951 0.158207 0.058 Uiso 1 1 calc R U . . .
H19C H -0.101187 0.784871 0.145600 0.058 Uiso 1 1 calc R U . . .
C20 C 0.2654(3) 0.61220(8) 0.55557(19) 0.0700(10) Uani 1 1 d . U . . .
C21 C 0.3464(4) 0.62849(10) 0.6162(2) 0.1162(17) Uani 1 1 d . U . . .
H21A H 0.406660 0.622917 0.595671 0.174 Uiso 1 1 calc R U . . .
H21B H 0.343649 0.621308 0.676196 0.174 Uiso 1 1 calc R U . . .
H21C H 0.338495 0.651223 0.613789 0.174 Uiso 1 1 calc R U . . .
C22 C 0.2842(3) 0.57730(8) 0.5582(2) 0.0885(12) Uani 1 1 d . U . . .
H22A H 0.236855 0.566496 0.520330 0.133 Uiso 1 1 calc R U . . .
H22B H 0.282356 0.569699 0.617899 0.133 Uiso 1 1 calc R U . . .
H22C H 0.345637 0.573190 0.538004 0.133 Uiso 1 1 calc R U . . .
C23 C 0.1723(3) 0.61885(11) 0.5916(3) 0.1236(19) Uani 1 1 d . U . . .
H23A H 0.161026 0.641430 0.591209 0.185 Uiso 1 1 calc R U . . .
H23B H 0.173241 0.611005 0.651313 0.185 Uiso 1 1 calc R U . . .
H23C H 0.122784 0.608387 0.555457 0.185 Uiso 1 1 calc R U . . .
C24 C 0.40236(15) 0.57973(5) 0.26034(15) 0.0324(5) Uani 1 1 d . U . . .
C25 C 0.36414(16) 0.55192(6) 0.22122(15) 0.0357(6) Uani 1 1 d . U . . .
C26 C 0.42061(17) 0.52563(6) 0.21095(18) 0.0428(6) Uani 1 1 d . U . . .
H26 H 0.395541 0.507970 0.180051 0.051 Uiso 1 1 calc R U . . .
C27 C 0.51205(17) 0.52506(6) 0.24508(18) 0.0456(6) Uani 1 1 d . U . . .
H27 H 0.550607 0.507621 0.235540 0.055 Uiso 1 1 calc R U . . .
C28 C 0.54617(17) 0.55028(6) 0.29320(17) 0.0453(6) Uani 1 1 d . U . . .
H28 H 0.607308 0.549188 0.320600 0.054 Uiso 1 1 calc R U . . .
C29 C 0.49409(16) 0.57743(6) 0.30320(16) 0.0371(6) Uani 1 1 d . U . . .
C30 C 0.53864(17) 0.60250(7) 0.36155(17) 0.0445(6) Uani 1 1 d . U . . .
H30 H 0.500614 0.621969 0.353831 0.053 Uiso 1 1 calc R U . . .
C31 C 0.63825(18) 0.61004(7) 0.3409(2) 0.0548(7) Uani 1 1 d . U . . .
H31A H 0.677171 0.591433 0.350945 0.082 Uiso 1 1 calc R U . . .
H31B H 0.662752 0.627023 0.378695 0.082 Uiso 1 1 calc R U . . .
H31C H 0.638471 0.616469 0.280032 0.082 Uiso 1 1 calc R U . . .
C32 C 0.5408(2) 0.59244(8) 0.45740(19) 0.0656(9) Uani 1 1 d . U . . .
H32A H 0.477737 0.587424 0.471906 0.098 Uiso 1 1 calc R U . . .
H32B H 0.565665 0.609513 0.494626 0.098 Uiso 1 1 calc R U . . .
H32C H 0.580413 0.573961 0.466693 0.098 Uiso 1 1 calc R U . . .
C33 C 0.26033(16) 0.54789(6) 0.20078(17) 0.0413(6) Uani 1 1 d . U . . .
H33 H 0.231618 0.569044 0.192533 0.050 Uiso 1 1 calc R U . . .
C34 C 0.23193(18) 0.52828(7) 0.12165(18) 0.0495(7) Uani 1 1 d . U . . .
H34A H 0.257880 0.537356 0.070578 0.074 Uiso 1 1 calc R U . . .
H34B H 0.164091 0.527819 0.112355 0.074 Uiso 1 1 calc R U . . .
H34C H 0.255416 0.506950 0.130697 0.074 Uiso 1 1 calc R U . . .
C35 C 0.22359(19) 0.53272(8) 0.2826(2) 0.0631(9) Uani 1 1 d . U . . .
H35A H 0.256536 0.513052 0.295538 0.095 Uiso 1 1 calc R U . . .
H35B H 0.157009 0.528562 0.271758 0.095 Uiso 1 1 calc R U . . .
H35C H 0.234014 0.546973 0.332081 0.095 Uiso 1 1 calc R U . . .
C36 C 0.30188(13) 0.71973(5) -0.01656(14) 0.0282(5) Uani 1 1 d . U . . .
C37 C 0.34981(14) 0.74669(5) 0.01565(15) 0.0320(5) Uani 1 1 d . U . . .
C38 C 0.37334(15) 0.76987(6) -0.04249(17) 0.0373(6) Uani 1 1 d . U . . .
H38 H 0.403287 0.788285 -0.020281 0.045 Uiso 1 1 calc R U . . .
C39 C 0.35453(15) 0.76685(6) -0.13062(17) 0.0401(6) Uani 1 1 d . U . . .
H39 H 0.371556 0.782853 -0.168914 0.048 Uiso 1 1 calc R U . . .
C40 C 0.31043(15) 0.74014(6) -0.16274(16) 0.0363(6) Uani 1 1 d . U . . .
H40 H 0.298158 0.737786 -0.223776 0.044 Uiso 1 1 calc R U . . .
C41 C 0.28359(14) 0.71665(5) -0.10796(15) 0.0305(5) Uani 1 1 d . U . . .
C42 C 0.23474(16) 0.68800(6) -0.14774(15) 0.0361(5) Uani 1 1 d . U . . .
H42 H 0.1860(16) 0.6808(5) -0.1028(16) 0.042(7) Uiso 1 1 d . . . . .
C43 C 0.18361(17) 0.69373(7) -0.23756(16) 0.0468(7) Uani 1 1 d . U . . .
H43A H 0.228992 0.696206 -0.280929 0.070 Uiso 1 1 calc R U . . .
H43B H 0.146026 0.712736 -0.235688 0.070 Uiso 1 1 calc R U . . .
H43C H 0.143209 0.675885 -0.253296 0.070 Uiso 1 1 calc R U . . .
C44 C 0.30054(18) 0.66016(7) -0.15481(18) 0.0405(6) Uani 1 1 d . U . . .
H44A H 0.2603(18) 0.6399(6) -0.1754(17) 0.051(8) Uiso 1 1 d . . . . .
H44B H 0.3424(17) 0.6567(6) -0.0952(18) 0.048(7) Uiso 1 1 d . . . . .
H44C H 0.3461(17) 0.6663(6) -0.2039(17) 0.048(7) Uiso 1 1 d . . . . .
C45 C 0.38389(15) 0.75088(6) 0.11088(16) 0.0368(6) Uani 1 1 d . U . . .
H45 H 0.376577 0.730340 0.140482 0.044 Uiso 1 1 calc R U . . .
C46 C 0.48728(15) 0.75937(6) 0.12095(18) 0.0448(6) Uani 1 1 d . U . . .
H46A H 0.495721 0.780692 0.099800 0.067 Uiso 1 1 calc R U . . .
H46B H 0.522141 0.744759 0.087100 0.067 Uiso 1 1 calc R U . . .
H46C H 0.510011 0.758092 0.182386 0.067 Uiso 1 1 calc R U . . .
C47 C 0.32947(17) 0.77522(7) 0.15883(19) 0.0527(7) Uani 1 1 d . U . . .
H47A H 0.356792 0.777273 0.218740 0.079 Uiso 1 1 calc R U . . .
H47B H 0.264664 0.768545 0.159239 0.079 Uiso 1 1 calc R U . . .
H47C H 0.332142 0.795411 0.129198 0.079 Uiso 1 1 calc R U . . .
C48 C 0.16889(14) 0.60469(5) 0.00445(14) 0.0292(5) Uani 1 1 d . U . . .
C49 C 0.10128(14) 0.58605(5) -0.03942(15) 0.0322(5) Uani 1 1 d . U . . .
H49 H 0.038122 0.589665 -0.029650 0.039 Uiso 1 1 calc R U . . .
C50 C 0.12175(15) 0.56236(6) -0.09696(15) 0.0341(5) Uani 1 1 d . U . . .
C51 C 0.21463(15) 0.55736(6) -0.10833(15) 0.0353(5) Uani 1 1 d . U . . .
H51 H 0.230537 0.541645 -0.148003 0.042 Uiso 1 1 calc R U . . .
C52 C 0.28633(14) 0.57451(5) -0.06375(15) 0.0304(5) Uani 1 1 d . U . . .
C53 C 0.26611(14) 0.59895(5) -0.00835(14) 0.0277(5) Uani 1 1 d . U . . .
C54 C 0.50077(14) 0.62468(5) 0.08534(14) 0.0280(5) Uani 1 1 d . U . . .
C55 C 0.42572(13) 0.60755(5) 0.03795(14) 0.0264(5) Uani 1 1 d . U . . .
C56 C 0.45253(14) 0.58072(5) -0.00744(14) 0.0281(5) Uani 1 1 d . U . . .
C57 C 0.54464(14) 0.56951(5) 0.00065(15) 0.0304(5) Uani 1 1 d . U . . .
H57 H 0.559033 0.551270 -0.030686 0.036 Uiso 1 1 calc R U . . .
C58 C 0.61515(14) 0.58395(5) 0.05239(15) 0.0306(5) Uani 1 1 d . U . . .
C59 C 0.59022(14) 0.61133(5) 0.09372(15) 0.0307(5) Uani 1 1 d . U . . .
H59 H 0.636729 0.621701 0.130017 0.037 Uiso 1 1 calc R U . . .
C60 C 0.38637(15) 0.56599(6) -0.07811(15) 0.0341(5) Uani 1 1 d . U . . .
C61 C 0.41054(17) 0.57896(8) -0.16632(17) 0.0534(8) Uani 1 1 d . U . . .
H61A H 0.473972 0.572840 -0.176899 0.080 Uiso 1 1 calc R U . . .
H61B H 0.405912 0.601807 -0.165835 0.080 Uiso 1 1 calc R U . . .
H61C H 0.367140 0.570518 -0.212483 0.080 Uiso 1 1 calc R U . . .
C62 C 0.39885(17) 0.53014(6) -0.0778(2) 0.0552(8) Uani 1 1 d . U . . .
H62A H 0.351692 0.520679 -0.118784 0.083 Uiso 1 1 calc R U . . .
H62B H 0.392013 0.522059 -0.019236 0.083 Uiso 1 1 calc R U . . .
H62C H 0.460761 0.524951 -0.095102 0.083 Uiso 1 1 calc R U . . .
C63 C 0.71619(14) 0.57211(5) 0.06150(16) 0.0351(6) Uani 1 1 d . U . . .
C64 C 0.73011(16) 0.54441(6) 0.0026(2) 0.0483(7) Uani 1 1 d . U . . .
H64A H 0.713629 0.550413 -0.057978 0.072 Uiso 1 1 calc R U . . .
H64B H 0.690455 0.527089 0.018377 0.072 Uiso 1 1 calc R U . . .
H64C H 0.795236 0.537852 0.009229 0.072 Uiso 1 1 calc R U . . .
C65 C 0.78163(15) 0.59809(6) 0.0363(2) 0.0495(7) Uani 1 1 d . U . . .
H65A H 0.845997 0.590863 0.045361 0.074 Uiso 1 1 calc R U . . .
H65B H 0.773173 0.616557 0.072325 0.074 Uiso 1 1 calc R U . . .
H65C H 0.767628 0.603491 -0.025093 0.074 Uiso 1 1 calc R U . . .
C66 C 0.74226(18) 0.56227(8) 0.15510(19) 0.0559(8) Uani 1 1 d . U . . .
H66A H 0.805979 0.554276 0.160271 0.084 Uiso 1 1 calc R U . . .
H66B H 0.699777 0.545876 0.171696 0.084 Uiso 1 1 calc R U . . .
H66C H 0.737786 0.580336 0.193562 0.084 Uiso 1 1 calc R U . . .
C67 C 0.04650(16) 0.54283(6) -0.14676(18) 0.0422(6) Uani 1 1 d . U . . .
C68 C 0.0316(2) 0.55613(10) -0.2417(2) 0.0855(12) Uani 1 1 d . U . . .
H68A H -0.018844 0.544723 -0.273874 0.128 Uiso 1 1 calc R U . . .
H68B H 0.088871 0.553629 -0.270953 0.128 Uiso 1 1 calc R U . . .
H68C H 0.015633 0.578355 -0.239381 0.128 Uiso 1 1 calc R U . . .
C69 C 0.0754(2) 0.50891(7) -0.1520(3) 0.0808(12) Uani 1 1 d . U . . .
H69A H 0.085902 0.500309 -0.093213 0.121 Uiso 1 1 calc R U . . .
H69B H 0.132689 0.507440 -0.181624 0.121 Uiso 1 1 calc R U . . .
H69C H 0.026167 0.497023 -0.184617 0.121 Uiso 1 1 calc R U . . .
C70 C -0.04621(19) 0.54454(8) -0.1075(2) 0.0714(10) Uani 1 1 d . U . . .
H70A H -0.089858 0.529974 -0.137973 0.107 Uiso 1 1 calc R U . . .
H70B H -0.070751 0.565845 -0.113305 0.107 Uiso 1 1 calc R U . . .
H70C H -0.037936 0.538894 -0.045832 0.107 Uiso 1 1 calc R U . . .
C71 C 0.56217(14) 0.67531(5) 0.11642(15) 0.0299(5) Uani 1 1 d . U . . .
C72 C 0.59524(14) 0.68323(5) 0.03505(15) 0.0314(5) Uani 1 1 d . U . . .
C73 C 0.66863(15) 0.70429(6) 0.03246(17) 0.0383(6) Uani 1 1 d . U . . .
H73 H 0.692040 0.708909 -0.021871 0.046 Uiso 1 1 calc R U . . .
C74 C 0.70791(16) 0.71851(6) 0.10591(18) 0.0431(6) Uani 1 1 d . U . . .
H74 H 0.757450 0.732924 0.102443 0.052 Uiso 1 1 calc R U . . .
C75 C 0.67455(15) 0.71162(6) 0.18519(17) 0.0395(6) Uani 1 1 d . U . . .
H75 H 0.700885 0.721735 0.236114 0.047 Uiso 1 1 calc R U . . .
C76 C 0.60321(15) 0.69017(6) 0.19186(16) 0.0346(5) Uani 1 1 d . U . . .
C77 C 0.57000(16) 0.68343(7) 0.28080(17) 0.0411(6) Uani 1 1 d . U . . .
H77 H 0.5527(16) 0.6603(6) 0.2834(15) 0.039(7) Uiso 1 1 d . . . . .
C78 C 0.64372(18) 0.68879(7) 0.35662(18) 0.0533(7) Uani 1 1 d . U . . .
H78A H 0.701279 0.678126 0.344514 0.080 Uiso 1 1 calc R U . . .
H78B H 0.621364 0.680417 0.410225 0.080 Uiso 1 1 calc R U . . .
H78C H 0.655559 0.711232 0.363493 0.080 Uiso 1 1 calc R U . . .
C79 C 0.48262(19) 0.70115(8) 0.2983(2) 0.0457(7) Uani 1 1 d . U . . .
H79A H 0.428(2) 0.6999(7) 0.252(2) 0.078(10) Uiso 1 1 d . . . . .
H79B H 0.500(2) 0.7235(8) 0.309(2) 0.075(10) Uiso 1 1 d . . . . .
H79C H 0.457(2) 0.6926(7) 0.350(2) 0.061(9) Uiso 1 1 d . . . . .
C80 C 0.54975(15) 0.67188(6) -0.05170(15) 0.0352(5) Uani 1 1 d . U . . .
H80 H 0.491594 0.660550 -0.039874 0.042 Uiso 1 1 calc R U . . .
C81 C 0.52246(16) 0.69952(6) -0.11101(17) 0.0410(6) Uani 1 1 d . U . . .
H81A H 0.487747 0.714789 -0.079126 0.061 Uiso 1 1 calc R U . . .
H81B H 0.483590 0.692128 -0.161814 0.061 Uiso 1 1 calc R U . . .
H81C H 0.578532 0.709381 -0.130109 0.061 Uiso 1 1 calc R U . . .
C82 C 0.61019(19) 0.64940(6) -0.09925(17) 0.0484(7) Uani 1 1 d . U . . .
H82A H 0.668826 0.659663 -0.109801 0.073 Uiso 1 1 calc R U . . .
H82B H 0.577616 0.643388 -0.154879 0.073 Uiso 1 1 calc R U . . .
H82C H 0.622910 0.630705 -0.063595 0.073 Uiso 1 1 calc R U . . .
C83 C 0.05952(14) 0.63762(5) 0.07948(15) 0.0313(5) Uani 1 1 d . U . . .
C84 C 0.03051(14) 0.63249(6) 0.16491(15) 0.0330(5) Uani 1 1 d . U . . .
C85 C -0.04537(15) 0.64889(6) 0.19298(17) 0.0394(6) Uani 1 1 d . U . . .
H85 H -0.060472 0.646600 0.251417 0.047 Uiso 1 1 calc R U . . .
C86 C -0.09887(15) 0.66833(6) 0.13774(17) 0.0404(6) Uani 1 1 d . U . . .
H86 H -0.148540 0.680008 0.158288 0.048 Uiso 1 1 calc R U . . .
C87 C -0.07857(15) 0.67039(6) 0.05228(17) 0.0384(6) Uani 1 1 d . U . . .
H87 H -0.118144 0.682364 0.012969 0.046 Uiso 1 1 calc R U . . .
C88 C -0.00127(14) 0.65538(6) 0.02117(16) 0.0340(5) Uani 1 1 d . U . . .
C89 C 0.00876(15) 0.65868(6) -0.07628(15) 0.0360(6) Uani 1 1 d . U . . .
H89 H 0.070117 0.649722 -0.088947 0.043 Uiso 1 1 calc R U . . .
C90 C -0.06758(17) 0.64031(7) -0.12879(18) 0.0477(7) Uani 1 1 d . U . . .
H90A H -0.128020 0.649822 -0.121018 0.072 Uiso 1 1 calc R U . . .
H90B H -0.067434 0.618618 -0.108439 0.072 Uiso 1 1 calc R U . . .
H90C H -0.056096 0.640742 -0.190496 0.072 Uiso 1 1 calc R U . . .
C91 C 0.00493(17) 0.69245(6) -0.10748(17) 0.0431(6) Uani 1 1 d . U . . .
H91A H 0.012780 0.693091 -0.169928 0.065 Uiso 1 1 calc R U . . .
H91B H 0.054759 0.704428 -0.076089 0.065 Uiso 1 1 calc R U . . .
H91C H -0.055200 0.701570 -0.096492 0.065 Uiso 1 1 calc R U . . .
C92 C 0.07259(16) 0.60659(6) 0.22191(16) 0.0375(6) Uani 1 1 d . U . . .
H92 H 0.140733 0.605980 0.214906 0.045 Uiso 1 1 calc R U . . .
C93 C 0.05932(19) 0.60921(7) 0.31850(18) 0.0521(7) Uani 1 1 d . U . . .
H93A H -0.006849 0.607520 0.327431 0.078 Uiso 1 1 calc R U . . .
H93B H 0.082873 0.629445 0.340271 0.078 Uiso 1 1 calc R U . . .
H93C H 0.093385 0.592358 0.349961 0.078 Uiso 1 1 calc R U . . .
C94 C 0.02971(19) 0.57606(6) 0.1853(2) 0.0516(7) Uani 1 1 d . U . . .
H94A H 0.052825 0.558495 0.221539 0.077 Uiso 1 1 calc R U . . .
H94B H 0.046935 0.573018 0.125720 0.077 Uiso 1 1 calc R U . . .
H94C H -0.038007 0.577174 0.185130 0.077 Uiso 1 1 calc R U . . .

loop_
_atom_site_aniso_label
_atom_site_aniso_U_11
_atom_site_aniso_U_22
_atom_site_aniso_U_33
_atom_site_aniso_U_23
_atom_site_aniso_U_13
_atom_site_aniso_U_12
Li1 0.0299(19) 0.040(2) 0.042(2) -0.0007(18) -0.0005(16) 0.0001(16)
Li2 0.0284(19) 0.043(2) 0.040(2) -0.0032(18) 0.0025(15) 0.0023(16)
Li3 0.0326(19) 0.035(2) 0.034(2) -0.0022(16) 0.0026(15) 0.0005(16)
Li4 0.0286(18) 0.039(2) 0.0335(19) -0.0012(17) 0.0060(14) -0.0007(16)
Li5 0.037(2) 0.038(2) 0.040(2) 0.0011(18) 0.0079(16) 0.0026(17)
Li6 0.0311(19) 0.041(2) 0.046(2) -0.0044(19) 0.0064(17) -0.0031(17)
N1 0.0244(9) 0.0331(11) 0.0285(10) 0.0015(8) 0.0064(7) 0.0016(8)
N2 0.0321(10) 0.0327(11) 0.0287(10) -0.0005(8) 0.0040(8) 0.0039(8)
N3 0.0271(9) 0.0324(11) 0.0268(10) 0.0009(8) 0.0037(7) 0.0020(8)
N4 0.0207(9) 0.0365(11) 0.0356(11) -0.0055(9) 0.0041(7) -0.0010(8)
N5 0.0252(9) 0.0259(10) 0.0344(10) -0.0028(8) 0.0030(7) -0.0020(8)
N6 0.0232(9) 0.0303(11) 0.0296(10) -0.0048(8) 0.0014(7) -0.0016(7)
C1 0.0230(10) 0.0319(13) 0.0295(12) -0.0018(10) 0.0044(9) -0.0017(9)
C2 0.0246(11) 0.0344(13) 0.0304(12) -0.0001(10) 0.0031(9) 0.0004(9)
C3 0.0255(11) 0.0319(13) 0.0349(13) 0.0006(10) 0.0047(9) 0.0018(9)
C4 0.0284(11) 0.0371(14) 0.0373(13) -0.0031(11) 0.0094(9) 0.0046(10)
C5 0.0276(11) 0.0365(14) 0.0297(12) -0.0011(10) 0.0060(9) 0.0010(10)
C6 0.0231(10) 0.0324(13) 0.0300(12) -0.0030(10) 0.0032(9) 0.0001(9)
C7 0.0293(11) 0.0404(14) 0.0309(12) -0.0019(11) 0.0028(9) 0.0016(10)
C8 0.0492(15) 0.0418(15) 0.0303(13) 0.0048(11) 0.0052(11) 0.0069(12)
C9 0.0648(17) 0.0514(17) 0.0278(13) 0.0035(12) 0.0105(12) 0.0108(14)
C10 0.0583(16) 0.0507(17) 0.0270(13) -0.0003(12) 0.0088(11) 0.0127(13)
C11 0.0351(12) 0.0450(15) 0.0287(12) -0.0003(11) 0.0044(9) 0.0055(11)
C12 0.0287(11) 0.0366(14) 0.0297(12) -0.0007(10) 0.0027(9) 0.0020(10)
C13 0.0334(12) 0.0405(14) 0.0311(13) -0.0033(11) 0.0040(9) 0.0064(10)
C14 0.0508(15) 0.0485(17) 0.0424(15) -0.0081(13) -0.0028(12) 0.0081(13)
C15 0.0455(15) 0.0618(19) 0.0362(14) 0.0046(13) 0.0149(11) 0.0169(13)
C16 0.0311(12) 0.0377(14) 0.0400(14) 0.0037(11) 0.0071(10) 0.0080(10)
C17 0.0359(15) 0.0403(17) 0.115(3) 0.0184(17) 0.0164(16) 0.0069(12)
C18 0.0660(19) 0.083(2) 0.0404(16) 0.0114(15) 0.0104(13) 0.0439(17)
C19 0.0292(12) 0.0425(15) 0.0444(15) -0.0016(12) 0.0054(10) 0.0053(11)
C20 0.116(3) 0.062(2) 0.0355(16) 0.0152(15) 0.0278(17) 0.0314(19)
C21 0.242(5) 0.079(3) 0.0240(17) 0.0028(17) -0.016(2) 0.020(3)
C22 0.149(4) 0.070(2) 0.051(2) 0.0224(18) 0.036(2) 0.028(2)
C23 0.176(4) 0.117(4) 0.091(3) 0.056(3) 0.092(3) 0.068(3)
C24 0.0311(12) 0.0352(14) 0.0310(12) 0.0022(10) 0.0031(9) 0.0016(10)
C25 0.0351(12) 0.0352(14) 0.0374(14) 0.0033(11) 0.0063(10) 0.0039(10)
C26 0.0408(14) 0.0352(15) 0.0531(16) -0.0002(12) 0.0088(11) 0.0029(11)
C27 0.0434(14) 0.0391(16) 0.0552(17) 0.0037(13) 0.0089(12) 0.0093(12)
C28 0.0357(13) 0.0507(17) 0.0492(16) 0.0087(13) 0.0013(11) 0.0063(12)
C29 0.0364(13) 0.0400(15) 0.0345(13) 0.0056(11) 0.0016(10) 0.0017(11)
C30 0.0418(14) 0.0505(17) 0.0396(15) -0.0013(12) -0.0066(11) 0.0027(12)
C31 0.0428(15) 0.0577(19) 0.0624(19) -0.0081(15) -0.0052(13) 0.0034(13)
C32 0.0652(19) 0.086(2) 0.0434(17) 0.0010(16) -0.0090(14) -0.0008(17)
C33 0.0358(13) 0.0391(15) 0.0489(16) -0.0025(12) 0.0031(11) 0.0005(11)
C34 0.0483(15) 0.0460(17) 0.0544(17) -0.0038(13) 0.0043(12) -0.0060(13)
C35 0.0422(16) 0.088(2) 0.062(2) -0.0014(17) 0.0166(14) -0.0081(15)
C36 0.0193(10) 0.0317(13) 0.0341(12) 0.0027(10) 0.0049(9) 0.0027(9)
C37 0.0212(10) 0.0334(13) 0.0421(13) 0.0005(11) 0.0069(9) 0.0035(9)
C38 0.0233(11) 0.0344(14) 0.0546(16) 0.0044(12) 0.0054(10) 0.0014(10)
C39 0.0294(12) 0.0432(16) 0.0484(16) 0.0169(12) 0.0070(10) 0.0046(11)
C40 0.0246(11) 0.0461(16) 0.0388(14) 0.0102(11) 0.0068(10) 0.0089(10)
C41 0.0199(10) 0.0389(14) 0.0330(12) 0.0031(10) 0.0044(9) 0.0055(9)
C42 0.0327(12) 0.0443(15) 0.0315(13) 0.0015(11) 0.0033(10) -0.0006(11)
C43 0.0427(14) 0.0626(19) 0.0347(14) 0.0029(13) 0.0013(11) 0.0019(13)
C44 0.0390(14) 0.0447(16) 0.0380(15) -0.0031(12) 0.0055(11) 0.0000(12)
C45 0.0282(12) 0.0379(14) 0.0439(14) -0.0033(11) 0.0009(10) -0.0033(10)
C46 0.0286(12) 0.0461(16) 0.0590(17) -0.0016(13) -0.0013(11) -0.0011(11)
C47 0.0341(14) 0.0613(19) 0.0627(19) -0.0213(15) 0.0049(12) -0.0034(13)
C48 0.0270(11) 0.0300(13) 0.0306(12) 0.0008(10) 0.0033(9) 0.0017(9)
C49 0.0218(11) 0.0354(14) 0.0390(13) -0.0032(11) 0.0007(9) -0.0014(9)
C50 0.0284(12) 0.0354(14) 0.0378(13) -0.0049(11) -0.0019(9) -0.0018(10)
C51 0.0306(12) 0.0363(14) 0.0387(14) -0.0091(11) 0.0015(10) -0.0005(10)
C52 0.0245(11) 0.0341(13) 0.0323(12) -0.0021(10) 0.0009(9) 0.0003(9)
C53 0.0242(11) 0.0307(13) 0.0280(12) -0.0002(10) 0.0004(8) -0.0017(9)
C54 0.0248(11) 0.0289(13) 0.0305(12) -0.0003(10) 0.0026(9) 0.0000(9)
C55 0.0209(10) 0.0294(12) 0.0292(12) -0.0004(9) 0.0045(8) 0.0013(9)
C56 0.0249(11) 0.0285(12) 0.0315(12) 0.0000(10) 0.0054(9) -0.0022(9)
C57 0.0280(11) 0.0263(12) 0.0373(13) -0.0033(10) 0.0060(9) 0.0012(9)
C58 0.0244(11) 0.0280(13) 0.0399(13) 0.0003(10) 0.0047(9) 0.0022(9)
C59 0.0230(11) 0.0327(13) 0.0362(13) 0.0009(10) 0.0003(9) -0.0016(9)
C60 0.0274(11) 0.0379(14) 0.0368(13) -0.0081(11) 0.0025(9) 0.0000(10)
C61 0.0319(13) 0.092(2) 0.0366(15) -0.0071(15) 0.0057(11) 0.0002(14)
C62 0.0342(14) 0.0465(17) 0.083(2) -0.0273(15) -0.0061(13) 0.0018(12)
C63 0.0232(11) 0.0314(13) 0.0505(15) 0.0019(11) 0.0023(10) 0.0046(9)
C64 0.0272(12) 0.0402(16) 0.078(2) -0.0092(14) 0.0056(12) 0.0057(11)
C65 0.0222(12) 0.0431(16) 0.084(2) 0.0004(15) 0.0089(12) 0.0014(11)
C66 0.0363(14) 0.072(2) 0.0590(18) 0.0076(16) 0.0012(12) 0.0165(14)
C67 0.0309(12) 0.0409(15) 0.0535(16) -0.0134(12) -0.0055(11) -0.0017(11)
C68 0.066(2) 0.120(3) 0.065(2) -0.013(2) -0.0217(17) -0.027(2)
C69 0.0461(17) 0.0493(19) 0.142(3) -0.033(2) -0.0247(19) 0.0005(15)
C70 0.0389(16) 0.078(2) 0.098(3) -0.036(2) 0.0099(16) -0.0186(15)
C71 0.0208(10) 0.0296(13) 0.0391(13) -0.0011(10) 0.0018(9) 0.0020(9)
C72 0.0240(11) 0.0292(13) 0.0410(13) 0.0037(10) 0.0017(9) 0.0030(9)
C73 0.0252(12) 0.0384(15) 0.0518(16) 0.0041(12) 0.0054(10) 0.0008(10)
C74 0.0252(12) 0.0375(15) 0.0664(18) 0.0016(13) 0.0029(11) -0.0040(10)
C75 0.0269(12) 0.0393(15) 0.0508(16) -0.0081(12) -0.0055(10) -0.0015(10)
C76 0.0259(11) 0.0333(14) 0.0443(14) -0.0039(11) 0.0012(10) 0.0019(10)
C77 0.0356(13) 0.0449(17) 0.0415(15) -0.0072(12) -0.0046(10) -0.0035(11)
C78 0.0457(15) 0.065(2) 0.0476(17) -0.0073(15) -0.0078(12) -0.0065(14)
C79 0.0395(15) 0.0530(19) 0.0447(17) -0.0102(14) 0.0044(12) -0.0034(13)
C80 0.0298(12) 0.0373(14) 0.0386(14) 0.0045(11) 0.0040(10) 0.0013(10)
C81 0.0291(12) 0.0434(15) 0.0508(16) 0.0108(12) 0.0058(11) 0.0035(11)
C82 0.0562(16) 0.0463(17) 0.0429(16) 0.0021(13) 0.0060(12) 0.0104(13)
C83 0.0223(11) 0.0339(13) 0.0382(13) -0.0023(10) 0.0045(9) -0.0012(9)
C84 0.0242(11) 0.0367(14) 0.0388(13) -0.0015(11) 0.0062(9) -0.0026(10)
C85 0.0300(12) 0.0441(15) 0.0454(15) -0.0014(12) 0.0117(10) -0.0026(11)
C86 0.0267(12) 0.0402(15) 0.0555(16) -0.0025(12) 0.0112(11) 0.0016(10)
C87 0.0249(11) 0.0375(15) 0.0530(16) 0.0007(12) 0.0048(10) 0.0025(10)
C88 0.0241(11) 0.0354(14) 0.0428(14) -0.0009(11) 0.0044(9) -0.0022(10)
C89 0.0278(12) 0.0413(15) 0.0388(14) -0.0004(11) 0.0009(10) 0.0016(10)
C90 0.0362(14) 0.0556(18) 0.0498(16) 0.0001(14) -0.0064(11) -0.0011(12)
C91 0.0360(13) 0.0495(16) 0.0437(15) 0.0059(13) 0.0026(11) 0.0059(12)
C92 0.0280(12) 0.0439(15) 0.0410(14) 0.0013(11) 0.0062(10) -0.0019(10)
C93 0.0514(16) 0.0629(19) 0.0433(16) 0.0058(14) 0.0107(12) -0.0009(14)
C94 0.0483(16) 0.0447(17) 0.0607(19) 0.0073(14) -0.0029(13) -0.0027(13)

loop_
_atom_type_symbol
_atom_type_description
_atom_type_scat_dispersion_real
_atom_type_scat_dispersion_imag
_atom_type_scat_source
C C 0.0148 0.0070 'International Tables Vol C Tables 4.2.6.8 and 6.1.1.4'
H H 0.0000 0.0000 'International Tables Vol C Tables 4.2.6.8 and 6.1.1.4'
Li Li 0.0008 0.0002 'International Tables Vol C Tables 4.2.6.8 and 6.1.1.4'
N N 0.0253 0.0136 'International Tables Vol C Tables 4.2.6.8 and 6.1.1.4'

loop_
_geom_angle_atom_site_label_1
_geom_angle_atom_site_label_2
_geom_angle_atom_site_label_3
_geom_angle
_geom_angle_site_symmetry_1
_geom_angle_site_symmetry_3
_geom_angle_publ_flag
Li2 Li1 Li4 67.90(17) . . ?
Li2 Li1 C1 111.21(19) . . ?
Li2 Li1 C54 67.07(15) . . ?
Li3 Li1 Li2 135.9(2) . . ?
Li3 Li1 Li4 67.99(17) . . ?
Li3 Li1 C1 66.89(14) . . ?
Li3 Li1 C54 112.51(19) . . ?
Li4 Li1 C1 88.75(15) . . ?
Li4 Li1 C54 88.39(16) . . ?
N1 Li1 Li2 140.0(2) . . ?
N1 Li1 Li3 54.96(15) . . ?
N1 Li1 Li4 105.58(19) . . ?
N1 Li1 N3 88.56(16) . . ?
N1 Li1 N5 149.1(2) . . ?
N1 Li1 N6 111.16(19) . . ?
N1 Li1 C1 29.56(9) . . ?
N1 Li1 C54 152.5(2) . . ?
N3 Li1 Li2 55.49(14) . . ?
N3 Li1 Li3 95.33(17) . . ?
N3 Li1 Li4 51.93(13) . . ?
N3 Li1 C1 59.31(11) . . ?
N3 Li1 C54 118.23(18) . . ?
N5 Li1 Li2 55.13(15) . . ?
N5 Li1 Li3 141.3(2) . . ?
N5 Li1 Li4 105.3(2) . . ?
N5 Li1 N3 110.3(2) . . ?
N5 Li1 N6 88.68(17) . . ?
N5 Li1 C1 151.5(2) . . ?
N5 Li1 C54 29.57(9) . . ?
N6 Li1 Li2 95.47(19) . . ?
N6 Li1 Li3 56.52(14) . . ?
N6 Li1 Li4 51.57(13) . . ?
N6 Li1 N3 103.50(17) . . ?
N6 Li1 C1 118.98(16) . . ?
N6 Li1 C54 59.42(11) . . ?
C54 Li1 C1 177.08(19) . . ?
Li1 Li2 Li4 59.11(15) . . ?
Li1 Li2 C7 117.30(19) . . ?
Li1 Li2 C12 95.93(17) . . ?
Li1 Li2 C54 62.78(14) . . ?
Li1 Li2 C77 108.63(19) . . ?
Li1 Li2 H77 122.8(7) . . ?
Li1 Li2 C79 101.0(2) . . ?
Li1 Li2 H79A 81.1(9) . . ?
Li4 Li2 C54 82.60(14) . . ?
Li4 Li2 C77 167.6(2) . . ?
Li4 Li2 H77 168.2(7) . . ?
Li4 Li2 H79A 120.5(9) . . ?
N2 Li2 Li1 105.4(2) . . ?
N2 Li2 Li4 48.43(13) . . ?
N2 Li2 N3 83.22(15) . . ?
N2 Li2 C7 36.15(10) . . ?
N2 Li2 C12 65.92(13) . . ?
N2 Li2 C54 91.28(16) . . ?
N2 Li2 C77 143.7(2) . . ?
N2 Li2 H77 124.6(7) . . ?
N2 Li2 C79 146.6(2) . . ?
N2 Li2 H79A 148.5(8) . . ?
N3 Li2 Li1 60.55(15) . . ?
N3 Li2 Li4 49.66(12) . . ?
N3 Li2 C7 66.33(13) . . ?
N3 Li2 C12 35.86(9) . . ?
N3 Li2 C54 118.88(18) . . ?
N3 Li2 C77 124.70(19) . . ?
N3 Li2 H77 142.1(7) . . ?
N3 Li2 C79 92.48(16) . . ?
N3 Li2 H79A 73.2(9) . . ?
N5 Li2 Li1 51.60(14) . . ?
N5 Li2 Li4 96.04(18) . . ?
N5 Li2 N2 118.5(2) . . ?
N5 Li2 N3 111.8(2) . . ?
N5 Li2 C7 153.6(2) . . ?
N5 Li2 C12 147.5(2) . . ?
N5 Li2 C54 28.25(9) . . ?
N5 Li2 C77 75.51(14) . . ?
N5 Li2 H77 79.2(7) . . ?
N5 Li2 C79 93.86(17) . . ?
N5 Li2 H79A 90.0(8) . . ?
C7 Li2 Li4 61.93(13) . . ?
C7 Li2 C12 35.45(10) . . ?
C7 Li2 C54 127.39(18) . . ?
C7 Li2 C77 128.46(18) . . ?
C7 Li2 H77 119.3(7) . . ?
C7 Li2 C79 112.42(18) . . ?
C7 Li2 H79A 113.2(8) . . ?
C12 Li2 Li4 61.79(13) . . ?
C12 Li2 C54 144.38(18) . . ?
C12 Li2 C77 121.49(18) . . ?
C12 Li2 H77 126.9(7) . . ?
C12 Li2 C79 91.55(15) . . ?
C12 Li2 H79A 82.9(8) . . ?
C54 Li2 H77 88.4(7) . . ?
C54 Li2 H79A 118.2(8) . . ?
C77 Li2 C54 93.27(13) . . ?
C77 Li2 H77 20.0(7) . . ?
C77 Li2 H79A 51.6(9) . . ?
H77 Li2 H79A 70.6(11) . . ?
C79 Li2 Li4 141.77(19) . . ?
C79 Li2 C54 119.18(16) . . ?
C79 Li2 C77 33.08(9) . . ?
C79 Li2 H77 49.9(7) . . ?
C79 Li2 H79A 22.7(9) . . ?
Li1 Li3 Li4 59.21(16) . . ?
Li1 Li3 C1 63.05(14) . . ?
Li1 Li3 C42 111.33(19) . . ?
Li1 Li3 H42 125.3(7) . . ?
Li1 Li3 C44 103.15(18) . . ?
Li1 Li3 H44B 80.6(7) . . ?
Li1 Li3 C48 118.1(2) . . ?
Li1 Li3 C53 95.52(18) . . ?
Li4 Li3 C1 83.14(14) . . ?
Li4 Li3 H42 165.7(7) . . ?
Li4 Li3 H44B 121.1(7) . . ?
N1 Li3 Li1 51.48(15) . . ?
N1 Li3 Li4 96.29(18) . . ?
N1 Li3 N4 119.7(2) . . ?
N1 Li3 N6 111.00(18) . . ?
N1 Li3 C1 28.46(8) . . ?
N1 Li3 C42 77.46(15) . . ?
N1 Li3 H42 80.3(7) . . ?
N1 Li3 C44 95.98(17) . . ?
N1 Li3 H44B 88.3(7) . . ?
N1 Li3 C48 155.1(2) . . ?
N1 Li3 C53 146.9(2) . . ?
N4 Li3 Li1 106.0(2) . . ?
N4 Li3 Li4 48.70(12) . . ?
N4 Li3 N6 82.93(16) . . ?
N4 Li3 C1 92.32(15) . . ?
N4 Li3 C42 140.86(19) . . ?
N4 Li3 H42 121.2(7) . . ?
N4 Li3 C44 143.2(2) . . ?
N4 Li3 H44B 149.2(7) . . ?
N4 Li3 C48 36.48(10) . . ?
N4 Li3 C53 65.95(13) . . ?
N6 Li3 Li1 59.84(15) . . ?
N6 Li3 Li4 49.04(12) . . ?
N6 Li3 C1 118.45(17) . . ?
N6 Li3 C42 126.13(17) . . ?
N6 Li3 H42 145.1(7) . . ?
N6 Li3 C44 92.90(15) . . ?
N6 Li3 H44B 74.5(7) . . ?
N6 Li3 C48 66.86(13) . . ?
N6 Li3 C53 36.02(9) . . ?
C1 Li3 H42 87.6(7) . . ?
C1 Li3 H44B 116.7(7) . . ?
C42 Li3 Li4 170.36(18) . . ?
C42 Li3 C1 94.19(14) . . ?
C42 Li3 H42 21.3(7) . . ?
C42 Li3 H44B 52.1(7) . . ?
H42 Li3 H44B 72.9(10) . . ?
C44 Li3 Li4 141.86(18) . . ?
C44 Li3 C1 120.99(17) . . ?
C44 Li3 C42 34.04(9) . . ?
C44 Li3 H42 52.4(7) . . ?
C44 Li3 H44B 23.9(7) . . ?
C48 Li3 Li4 62.92(14) . . ?
C48 Li3 C1 128.78(17) . . ?
C48 Li3 C42 124.85(17) . . ?
C48 Li3 H42 116.2(7) . . ?
C48 Li3 C44 108.81(17) . . ?
C48 Li3 H44B 113.6(7) . . ?
C48 Li3 C53 35.74(9) . . ?
C53 Li3 Li4 61.83(13) . . ?
C53 Li3 C1 144.96(18) . . ?
C53 Li3 C42 120.20(17) . . ?
C53 Li3 H42 126.8(7) . . ?
C53 Li3 C44 89.51(15) . . ?
C53 Li3 H44B 83.6(7) . . ?
Li1 Li4 Li2 53.00(14) . . ?
Li1 Li4 Li3 52.80(14) . . ?
Li1 Li4 C7 102.78(17) . . ?
Li1 Li4 C12 86.48(16) . . ?
Li1 Li4 C48 101.66(17) . . ?
Li1 Li4 C53 85.87(15) . . ?
Li3 Li4 Li2 105.79(17) . . ?
N2 Li4 Li1 98.99(17) . . ?
N2 Li4 Li2 47.88(13) . . ?
N2 Li4 Li3 149.36(19) . . ?
N2 Li4 N3 83.83(16) . . ?
N2 Li4 N4 162.4(2) . . ?
N2 Li4 N6 105.58(17) . . ?
N2 Li4 C7 31.85(9) . . ?
N2 Li4 C12 61.17(12) . . ?
N2 Li4 C48 142.5(2) . . ?
N2 Li4 C53 120.74(18) . . ?
N3 Li4 Li1 58.00(14) . . ?
N3 Li4 Li2 50.98(13) . . ?
N3 Li4 Li3 88.82(17) . . ?
N3 Li4 C7 61.89(12) . . ?
N3 Li4 C12 32.56(9) . . ?
N3 Li4 C48 133.66(19) . . ?
N3 Li4 C53 140.27(19) . . ?
N4 Li4 Li1 98.61(18) . . ?
N4 Li4 Li2 148.8(2) . . ?
N4 Li4 Li3 47.51(12) . . ?
N4 Li4 N3 105.46(19) . . ?
N4 Li4 N6 84.16(16) . . ?
N4 Li4 C7 141.30(18) . . ?
N4 Li4 C12 119.87(17) . . ?
N4 Li4 C48 31.34(9) . . ?
N4 Li4 C53 60.90(12) . . ?
N6 Li4 Li1 57.66(14) . . ?
N6 Li4 Li2 89.09(15) . . ?
N6 Li4 Li3 51.78(13) . . ?
N6 Li4 N3 115.65(19) . . ?
N6 Li4 C7 134.54(18) . . ?
N6 Li4 C12 140.63(18) . . ?
N6 Li4 C48 61.99(12) . . ?
N6 Li4 C53 32.72(9) . . ?
C7 Li4 Li2 52.61(12) . . ?
C7 Li4 Li3 150.25(19) . . ?
C7 Li4 C12 32.10(8) . . ?
C7 Li4 C48 155.54(17) . . ?
C7 Li4 C53 151.70(18) . . ?
C12 Li4 Li2 53.73(12) . . ?
C12 Li4 Li3 120.44(18) . . ?
C12 Li4 C48 150.54(16) . . ?
C48 Li4 Li2 150.27(18) . . ?
C48 Li4 Li3 51.79(12) . . ?
C53 Li4 Li2 121.10(16) . . ?
C53 Li4 Li3 53.66(12) . . ?
C53 Li4 C12 172.33(18) . . ?
C53 Li4 C48 32.04(8) . . ?
C24 Li5 C25 33.46(9) . . ?
C24 Li5 C26 59.90(12) . . ?
C24 Li5 C27 70.66(13) . . ?
C24 Li5 C28 59.11(12) . . ?
C24 Li5 C29 33.57(9) . . ?
C24 Li5 C54 96.39(16) . . ?
C24 Li5 C55 97.16(15) . . ?
C25 Li5 C28 66.88(13) . . ?
C25 Li5 C29 57.87(11) . . ?
C25 Li5 C54 118.58(17) . . ?
C26 Li5 C25 32.71(9) . . ?
C26 Li5 C28 56.65(12) . . ?
C26 Li5 C29 67.84(13) . . ?
C26 Li5 C54 151.01(18) . . ?
C27 Li5 C25 58.24(12) . . ?
C27 Li5 C26 32.34(10) . . ?
C27 Li5 C28 31.95(10) . . ?
C27 Li5 C29 58.14(12) . . ?
C27 Li5 C54 159.8(2) . . ?
C28 Li5 C29 32.16(10) . . ?
C54 Li5 C28 128.03(19) . . ?
C54 Li5 C29 102.43(16) . . ?
C55 Li5 C25 101.73(15) . . ?
C55 Li5 C26 126.21(18) . . ?
C55 Li5 C27 158.48(19) . . ?
C55 Li5 C28 152.52(19) . . ?
C55 Li5 C29 120.40(17) . . ?
C55 Li5 C54 34.02(9) . . ?
C56 Li5 C24 123.50(18) . . ?
C56 Li5 C25 111.13(17) . . ?
C56 Li5 C26 117.57(19) . . ?
C56 Li5 C27 140.7(2) . . ?
C56 Li5 C28 172.6(2) . . ?
C56 Li5 C29 153.34(19) . . ?
C56 Li5 C54 59.39(12) . . ?
C56 Li5 C55 33.88(9) . . ?
C57 Li5 C24 158.2(2) . . ?
C57 Li5 C25 138.6(2) . . ?
C57 Li5 C26 125.4(2) . . ?
C57 Li5 C27 126.33(19) . . ?
C57 Li5 C28 142.67(19) . . ?
C57 Li5 C29 163.5(2) . . ?
C57 Li5 C54 70.57(13) . . ?
C57 Li5 C55 62.13(12) . . ?
C57 Li5 C56 34.85(9) . . ?
C57 Li5 C58 34.75(9) . . ?
C57 Li5 C59 60.31(12) . . ?
C58 Li5 C24 151.6(2) . . ?
C58 Li5 C25 173.3(2) . . ?
C58 Li5 C26 146.2(2) . . ?
C58 Li5 C27 124.29(18) . . ?
C58 Li5 C28 118.78(18) . . ?
C58 Li5 C29 128.77(19) . . ?
C58 Li5 C54 61.50(12) . . ?
C58 Li5 C55 74.73(14) . . ?
C58 Li5 C56 62.77(12) . . ?
C58 Li5 C59 34.51(10) . . ?
C59 Li5 C24 117.66(18) . . ?
C59 Li5 C25 148.4(2) . . ?
C59 Li5 C26 171.4(2) . . ?
C59 Li5 C27 139.8(2) . . ?
C59 Li5 C28 114.83(18) . . ?
C59 Li5 C29 105.44(17) . . ?
C59 Li5 C54 33.38(9) . . ?
C59 Li5 C55 61.40(12) . . ?
C59 Li5 C56 70.85(14) . . ?
C2 Li6 C1 33.00(9) . . ?
C2 Li6 C6 61.21(12) . . ?
C2 Li6 C83 117.26(18) . . ?
C2 Li6 C84 146.83(19) . . ?
C2 Li6 C85 175.1(2) . . ?
C2 Li6 C86 143.5(2) . . ?
C2 Li6 C87 117.59(19) . . ?
C2 Li6 C88 106.67(17) . . ?
C3 Li6 C1 61.47(12) . . ?
C3 Li6 C2 34.78(9) . . ?
C3 Li6 C5 63.48(13) . . ?
C3 Li6 C6 75.07(14) . . ?
C3 Li6 C83 151.3(2) . . ?
C3 Li6 C84 172.1(2) . . ?
C3 Li6 C85 146.88(19) . . ?
C3 Li6 C86 125.09(19) . . ?
C3 Li6 C87 119.35(19) . . ?
C3 Li6 C88 129.2(2) . . ?
C4 Li6 C1 71.06(13) . . ?
C4 Li6 C2 61.10(13) . . ?
C4 Li6 C3 35.37(10) . . ?
C4 Li6 C5 35.23(10) . . ?
C4 Li6 C6 62.74(12) . . ?
C4 Li6 C83 158.5(2) . . ?
C4 Li6 C84 137.0(2) . . ?
C4 Li6 C85 122.94(19) . . ?
C4 Li6 C86 123.66(18) . . ?
C4 Li6 C87 141.1(2) . . ?
C4 Li6 C88 164.4(2) . . ?
C5 Li6 C1 59.71(11) . . ?
C5 Li6 C2 71.36(13) . . ?
C5 Li6 C6 34.26(9) . . ?
C5 Li6 C83 123.43(19) . . ?
C5 Li6 C84 108.76(18) . . ?
C5 Li6 C85 113.52(19) . . ?
C5 Li6 C86 136.2(2) . . ?
C5 Li6 C87 168.8(2) . . ?
C5 Li6 C88 154.66(19) . . ?
C6 Li6 C1 33.92(9) . . ?
C6 Li6 C84 99.43(16) . . ?
C6 Li6 C85 122.53(19) . . ?
C6 Li6 C87 154.9(2) . . ?
C6 Li6 C88 121.77(17) . . ?
C83 Li6 C1 96.50(15) . . ?
C83 Li6 C6 97.05(16) . . ?
C83 Li6 C84 33.69(9) . . ?
C83 Li6 C85 60.23(12) . . ?
C83 Li6 C86 71.63(13) . . ?
C83 Li6 C87 60.09(12) . . ?
C83 Li6 C88 33.80(9) . . ?
C84 Li6 C1 116.93(17) . . ?
C85 Li6 C1 148.7(2) . . ?
C85 Li6 C84 32.70(9) . . ?
C85 Li6 C88 68.85(13) . . ?
C86 Li6 C1 163.6(2) . . ?
C86 Li6 C6 155.3(2) . . ?
C86 Li6 C84 58.83(12) . . ?
C86 Li6 C85 32.77(9) . . ?
C86 Li6 C87 32.65(9) . . ?
C86 Li6 C88 59.52(12) . . ?
C87 Li6 C1 131.51(19) . . ?
C87 Li6 C84 67.92(13) . . ?
C87 Li6 C85 57.60(12) . . ?
C87 Li6 C88 33.12(9) . . ?
C88 Li6 C1 104.31(16) . . ?
C88 Li6 C84 58.54(12) . . ?
Li1 N1 Li3 73.56(18) . . ?
C1 N1 Li1 108.82(18) . . ?
C1 N1 Li3 109.38(17) . . ?
C1 N1 C36 114.09(18) . . ?
C36 N1 Li1 123.32(18) . . ?
C36 N1 Li3 121.19(18) . . ?
Li2 N2 Li4 83.70(17) . . ?
C7 N2 Li2 85.45(17) . . ?
C7 N2 Li4 97.93(17) . . ?
C7 N2 C24 121.81(19) . . ?
C24 N2 Li2 122.52(17) . . ?
C24 N2 Li4 131.67(19) . . ?
Li2 N3 Li1 63.95(15) . . ?
Li4 N3 Li1 70.07(15) . . ?
Li4 N3 Li2 79.35(16) . . ?
C6 N3 Li1 98.99(16) . . ?
C6 N3 Li2 147.10(18) . . ?
C6 N3 Li4 123.10(17) . . ?
C6 N3 C12 115.12(17) . . ?
C12 N3 Li1 145.20(17) . . ?
C12 N3 Li2 82.76(16) . . ?
C12 N3 Li4 95.15(17) . . ?
Li3 N4 Li4 83.79(16) . . ?
C48 N4 Li3 84.85(16) . . ?
C48 N4 Li4 99.05(17) . . ?
C48 N4 C83 123.41(18) . . ?
C83 N4 Li3 123.55(19) . . ?
C83 N4 Li4 128.80(18) . . ?
Li1 N5 Li2 73.26(17) . . ?
C54 N5 Li1 108.29(18) . . ?
C54 N5 Li2 109.39(18) . . ?
C54 N5 C71 114.23(17) . . ?
C71 N5 Li1 121.89(19) . . ?
C71 N5 Li2 123.09(18) . . ?
Li3 N6 Li1 63.64(15) . . ?
Li4 N6 Li1 70.77(16) . . ?
Li4 N6 Li3 79.18(16) . . ?
C53 N6 Li1 144.17(17) . . ?
C53 N6 Li3 81.54(15) . . ?
C53 N6 Li4 95.72(16) . . ?
C55 N6 Li1 99.44(16) . . ?
C55 N6 Li3 147.79(18) . . ?
C55 N6 Li4 122.99(17) . . ?
C55 N6 C53 115.28(17) . . ?
Li1 C1 Li3 50.06(12) . . ?
Li6 C1 Li1 124.96(15) . . ?
Li6 C1 Li3 93.33(14) . . ?
N1 C1 Li1 41.62(13) . . ?
N1 C1 Li3 42.17(12) . . ?
N1 C1 Li6 134.20(18) . . ?
N1 C1 C6 121.66(19) . . ?
C2 C1 Li1 160.47(18) . . ?
C2 C1 Li3 120.22(17) . . ?
C2 C1 Li6 67.99(15) . . ?
C2 C1 N1 118.98(19) . . ?
C2 C1 C6 119.36(19) . . ?
C6 C1 Li1 80.10(15) . . ?
C6 C1 Li3 104.09(16) . . ?
C6 C1 Li6 70.39(15) . . ?
Li6 C2 H2 125.2 . . ?
C1 C2 Li6 79.01(16) . . ?
C1 C2 H2 118.0 . . ?
C1 C2 C3 123.9(2) . . ?
C3 C2 Li6 69.43(16) . . ?
C3 C2 H2 118.0 . . ?
C2 C3 Li6 75.79(16) . . ?
C2 C3 C16 121.5(2) . . ?
C4 C3 Li6 71.10(17) . . ?
C4 C3 C2 116.0(2) . . ?
C4 C3 C16 122.3(2) . . ?
C16 C3 Li6 126.52(18) . . ?
Li6 C4 H4 123.2 . . ?
C3 C4 Li6 73.53(18) . . ?
C3 C4 H4 118.5 . . ?
C3 C4 C5 123.0(2) . . ?
C5 C4 Li6 76.17(17) . . ?
C5 C4 H4 118.5 . . ?
C4 C5 Li6 68.60(16) . . ?
C4 C5 C6 121.1(2) . . ?
C4 C5 C13 118.21(19) . . ?
C6 C5 Li6 76.14(16) . . ?
C6 C5 C13 120.1(2) . . ?
C13 C5 Li6 135.14(18) . . ?
N3 C6 Li6 125.34(18) . . ?
N3 C6 C1 120.42(18) . . ?
N3 C6 C5 123.6(2) . . ?
C1 C6 Li6 75.69(15) . . ?
C5 C6 Li6 69.60(15) . . ?
C5 C6 C1 116.0(2) . . ?
Li2 C7 Li4 65.46(14) . . ?
N2 C7 Li2 58.39(15) . . ?
N2 C7 Li4 50.22(13) . . ?
N2 C7 C8 123.3(2) . . ?
N2 C7 C12 117.2(2) . . ?
C8 C7 Li2 142.3(2) . . ?
C8 C7 Li4 149.0(2) . . ?
C8 C7 C12 119.4(2) . . ?
C12 C7 Li2 74.30(16) . . ?
C12 C7 Li4 74.60(15) . . ?
C7 C8 H8 118.7 . . ?
C9 C8 C7 122.5(2) . . ?
C9 C8 H8 118.7 . . ?
C8 C9 C20 122.3(2) . . ?
C10 C9 C8 117.0(2) . . ?
C10 C9 C20 120.6(2) . . ?
C9 C10 H10 118.4 . . ?
C9 C10 C11 123.3(2) . . ?
C11 C10 H10 118.4 . . ?
C10 C11 C13 119.3(2) . . ?
C12 C11 C10 120.3(2) . . ?
C12 C11 C13 120.4(2) . . ?
Li2 C12 Li4 64.48(13) . . ?
N3 C12 Li2 61.38(14) . . ?
N3 C12 Li4 52.29(13) . . ?
N3 C12 C7 117.86(19) . . ?
C7 C12 Li2 70.25(15) . . ?
C7 C12 Li4 73.30(15) . . ?
C11 C12 Li2 143.3(2) . . ?
C11 C12 Li4 151.27(18) . . ?
C11 C12 N3 124.9(2) . . ?
C11 C12 C7 117.3(2) . . ?
C5 C13 C14 107.0(2) . . ?
C5 C13 C15 111.27(19) . . ?
C11 C13 C5 110.14(19) . . ?
C11 C13 C14 109.81(19) . . ?
C11 C13 C15 110.7(2) . . ?
C14 C13 C15 107.9(2) . . ?
C13 C14 H14A 109.5 . . ?
C13 C14 H14B 109.5 . . ?
C13 C14 H14C 109.5 . . ?
H14A C14 H14B 109.5 . . ?
H14A C14 H14C 109.5 . . ?
H14B C14 H14C 109.5 . . ?
C13 C15 H15A 109.5 . . ?
C13 C15 H15B 109.5 . . ?
C13 C15 H15C 109.5 . . ?
H15A C15 H15B 109.5 . . ?
H15A C15 H15C 109.5 . . ?
H15B C15 H15C 109.5 . . ?
C17 C16 C3 108.09(19) . . ?
C17 C16 C19 109.2(2) . . ?
C18 C16 C3 112.0(2) . . ?
C18 C16 C17 110.0(2) . . ?
C18 C16 C19 106.8(2) . . ?
C19 C16 C3 110.71(19) . . ?
C16 C17 H17A 109.5 . . ?
C16 C17 H17B 109.5 . . ?
C16 C17 H17C 109.5 . . ?
H17A C17 H17B 109.5 . . ?
H17A C17 H17C 109.5 . . ?
H17B C17 H17C 109.5 . . ?
C16 C18 H18A 109.5 . . ?
C16 C18 H18B 109.5 . . ?
C16 C18 H18C 109.5 . . ?
H18A C18 H18B 109.5 . . ?
H18A C18 H18C 109.5 . . ?
H18B C18 H18C 109.5 . . ?
C16 C19 H19A 109.5 . . ?
C16 C19 H19B 109.5 . . ?
C16 C19 H19C 109.5 . . ?
H19A C19 H19B 109.5 . . ?
H19A C19 H19C 109.5 . . ?
H19B C19 H19C 109.5 . . ?
C9 C20 C21 107.2(3) . . ?
C22 C20 C9 112.9(2) . . ?
C22 C20 C21 107.0(3) . . ?
C22 C20 C23 109.6(3) . . ?
C23 C20 C9 110.6(3) . . ?
C23 C20 C21 109.4(3) . . ?
C20 C21 H21A 109.5 . . ?
C20 C21 H21B 109.5 . . ?
C20 C21 H21C 109.5 . . ?
H21A C21 H21B 109.5 . . ?
H21A C21 H21C 109.5 . . ?
H21B C21 H21C 109.5 . . ?
C20 C22 H22A 109.5 . . ?
C20 C22 H22B 109.5 . . ?
C20 C22 H22C 109.5 . . ?
H22A C22 H22B 109.5 . . ?
H22A C22 H22C 109.5 . . ?
H22B C22 H22C 109.5 . . ?
C20 C23 H23A 109.5 . . ?
C20 C23 H23B 109.5 . . ?
C20 C23 H23C 109.5 . . ?
H23A C23 H23B 109.5 . . ?
H23A C23 H23C 109.5 . . ?
H23B C23 H23C 109.5 . . ?
N2 C24 Li5 110.72(17) . . ?
N2 C24 C25 119.28(19) . . ?
N2 C24 C29 123.6(2) . . ?
C25 C24 Li5 75.99(16) . . ?
C25 C24 C29 116.7(2) . . ?
C29 C24 Li5 76.66(16) . . ?
C24 C25 Li5 70.55(16) . . ?
C24 C25 C33 121.7(2) . . ?
C26 C25 Li5 72.68(16) . . ?
C26 C25 C24 120.4(2) . . ?
C26 C25 C33 117.3(2) . . ?
C33 C25 Li5 136.72(19) . . ?
Li5 C26 H26 123.6 . . ?
C25 C26 Li5 74.61(17) . . ?
C25 C26 H26 119.4 . . ?
C27 C26 Li5 73.80(18) . . ?
C27 C26 C25 121.1(2) . . ?
C27 C26 H26 119.4 . . ?
Li5 C27 H27 121.0 . . ?
C26 C27 Li5 73.86(18) . . ?
C26 C27 H27 120.6 . . ?
C28 C27 Li5 75.68(18) . . ?
C28 C27 C26 118.7(2) . . ?
C28 C27 H27 120.6 . . ?
Li5 C28 H28 126.9 . . ?
C27 C28 Li5 72.38(18) . . ?
C27 C28 H28 118.8 . . ?
C27 C28 C29 122.5(2) . . ?
C29 C28 Li5 74.07(17) . . ?
C29 C28 H28 118.8 . . ?
C24 C29 Li5 69.77(15) . . ?
C24 C29 C30 124.0(2) . . ?
C28 C29 Li5 73.78(17) . . ?
C28 C29 C24 119.4(2) . . ?
C28 C29 C30 116.6(2) . . ?
C30 C29 Li5 129.71(19) . . ?
C29 C30 H30 108.4 . . ?
C29 C30 C31 112.8(2) . . ?
C29 C30 C32 110.4(2) . . ?
C31 C30 H30 108.4 . . ?
C31 C30 C32 108.1(2) . . ?
C32 C30 H30 108.4 . . ?
C30 C31 H31A 109.5 . . ?
C30 C31 H31B 109.5 . . ?
C30 C31 H31C 109.5 . . ?
H31A C31 H31B 109.5 . . ?
H31A C31 H31C 109.5 . . ?
H31B C31 H31C 109.5 . . ?
C30 C32 H32A 109.5 . . ?
C30 C32 H32B 109.5 . . ?
C30 C32 H32C 109.5 . . ?
H32A C32 H32B 109.5 . . ?
H32A C32 H32C 109.5 . . ?
H32B C32 H32C 109.5 . . ?
C25 C33 H33 108.5 . . ?
C25 C33 C35 106.0(2) . . ?
C34 C33 C25 115.5(2) . . ?
C34 C33 H33 108.5 . . ?
C34 C33 C35 109.7(2) . . ?
C35 C33 H33 108.5 . . ?
C33 C34 H34A 109.5 . . ?
C33 C34 H34B 109.5 . . ?
C33 C34 H34C 109.5 . . ?
H34A C34 H34B 109.5 . . ?
H34A C34 H34C 109.5 . . ?
H34B C34 H34C 109.5 . . ?
C33 C35 H35A 109.5 . . ?
C33 C35 H35B 109.5 . . ?
C33 C35 H35C 109.5 . . ?
H35A C35 H35B 109.5 . . ?
H35A C35 H35C 109.5 . . ?
H35B C35 H35C 109.5 . . ?
C37 C36 N1 121.1(2) . . ?
C37 C36 C41 118.1(2) . . ?
C41 C36 N1 120.7(2) . . ?
C36 C37 C45 123.1(2) . . ?
C38 C37 C36 119.4(2) . . ?
C38 C37 C45 117.4(2) . . ?
C37 C38 H38 119.0 . . ?
C39 C38 C37 122.1(2) . . ?
C39 C38 H38 119.0 . . ?
C38 C39 H39 120.6 . . ?
C38 C39 C40 118.9(2) . . ?
C40 C39 H39 120.6 . . ?
C39 C40 H40 119.2 . . ?
C39 C40 C41 121.6(2) . . ?
C41 C40 H40 119.2 . . ?
C36 C41 C42 121.3(2) . . ?
C40 C41 C36 119.9(2) . . ?
C40 C41 C42 118.8(2) . . ?
Li3 C42 H42 42.2(13) . . ?
C41 C42 Li3 97.66(16) . . ?
C41 C42 H42 106.1(13) . . ?
C41 C42 C43 114.2(2) . . ?
C41 C42 C44 112.62(19) . . ?
C43 C42 Li3 144.16(19) . . ?
C43 C42 H42 109.6(13) . . ?
C44 C42 Li3 71.01(16) . . ?
C44 C42 H42 105.5(13) . . ?
C44 C42 C43 108.4(2) . . ?
C42 C43 H43A 109.5 . . ?
C42 C43 H43B 109.5 . . ?
C42 C43 H43C 109.5 . . ?
H43A C43 H43B 109.5 . . ?
H43A C43 H43C 109.5 . . ?
H43B C43 H43C 109.5 . . ?
Li3 C44 H44A 87.6(14) . . ?
Li3 C44 H44B 55.7(13) . . ?
Li3 C44 H44C 160.8(14) . . ?
C42 C44 Li3 74.95(16) . . ?
C42 C44 H44A 108.8(14) . . ?
C42 C44 H44B 110.9(14) . . ?
C42 C44 H44C 106.2(14) . . ?
H44A C44 H44B 113(2) . . ?
H44A C44 H44C 109.6(19) . . ?
H44B C44 H44C 107.7(19) . . ?
C37 C45 H45 107.4 . . ?
C37 C45 C46 111.27(19) . . ?
C37 C45 C47 114.0(2) . . ?
C46 C45 H45 107.4 . . ?
C47 C45 H45 107.4 . . ?
C47 C45 C46 108.9(2) . . ?
C45 C46 H46A 109.5 . . ?
C45 C46 H46B 109.5 . . ?
C45 C46 H46C 109.5 . . ?
H46A C46 H46B 109.5 . . ?
H46A C46 H46C 109.5 . . ?
H46B C46 H46C 109.5 . . ?
C45 C47 H47A 109.5 . . ?
C45 C47 H47B 109.5 . . ?
C45 C47 H47C 109.5 . . ?
H47A C47 H47B 109.5 . . ?
H47A C47 H47C 109.5 . . ?
H47B C47 H47C 109.5 . . ?
Li3 C48 Li4 65.30(14) . . ?
N4 C48 Li3 58.67(14) . . ?
N4 C48 Li4 49.60(13) . . ?
N4 C48 C49 124.45(19) . . ?
N4 C48 C53 116.55(19) . . ?
C49 C48 Li3 140.06(19) . . ?
C49 C48 Li4 151.77(18) . . ?
C49 C48 C53 119.0(2) . . ?
C53 C48 Li3 74.91(15) . . ?
C53 C48 Li4 73.64(14) . . ?
C48 C49 H49 118.4 . . ?
C48 C49 C50 123.3(2) . . ?
C50 C49 H49 118.4 . . ?
C49 C50 C67 122.6(2) . . ?
C51 C50 C49 116.8(2) . . ?
C51 C50 C67 120.7(2) . . ?
C50 C51 H51 118.6 . . ?
C50 C51 C52 122.8(2) . . ?
C52 C51 H51 118.6 . . ?
C51 C52 C60 118.4(2) . . ?
C53 C52 C51 120.60(19) . . ?
C53 C52 C60 121.03(19) . . ?
Li3 C53 Li4 64.51(14) . . ?
N6 C53 Li3 62.44(14) . . ?
N6 C53 Li4 51.56(12) . . ?
N6 C53 C48 118.22(18) . . ?
C48 C53 Li3 69.34(15) . . ?
C48 C53 Li4 74.33(14) . . ?
C52 C53 Li3 143.13(19) . . ?
C52 C53 Li4 151.25(18) . . ?
C52 C53 N6 124.32(18) . . ?
C52 C53 C48 117.46(19) . . ?
Li1 C54 Li2 50.16(12) . . ?
Li5 C54 Li1 125.41(14) . . ?
Li5 C54 Li2 93.52(14) . . ?
N5 C54 Li1 42.14(12) . . ?
N5 C54 Li2 42.36(13) . . ?
N5 C54 Li5 134.35(17) . . ?
N5 C54 C55 121.81(18) . . ?
N5 C54 C59 119.32(19) . . ?
C55 C54 Li1 79.73(14) . . ?
C55 C54 Li2 103.89(15) . . ?
C55 C54 Li5 70.97(15) . . ?
C59 C54 Li1 161.21(18) . . ?
C59 C54 Li2 121.41(17) . . ?
C59 C54 Li5 67.71(15) . . ?
C59 C54 C55 118.87(19) . . ?
N6 C55 Li5 126.06(16) . . ?
N6 C55 C54 120.21(18) . . ?
N6 C55 C56 124.01(19) . . ?
C54 C55 Li5 75.00(15) . . ?
C56 C55 Li5 70.30(16) . . ?
C56 C55 C54 115.74(18) . . ?
C55 C56 Li5 75.82(16) . . ?
C55 C56 C60 120.50(19) . . ?
C57 C56 Li5 69.76(15) . . ?
C57 C56 C55 121.7(2) . . ?
C57 C56 C60 117.06(19) . . ?
C60 C56 Li5 135.71(18) . . ?
Li5 C57 H57 124.5 . . ?
C56 C57 Li5 75.39(16) . . ?
C56 C57 H57 118.5 . . ?
C58 C57 Li5 73.17(16) . . ?
C58 C57 C56 122.9(2) . . ?
C58 C57 H57 118.5 . . ?
C57 C58 Li5 72.07(16) . . ?
C57 C58 C59 115.60(19) . . ?
C57 C58 C63 123.6(2) . . ?
C59 C58 Li5 74.31(16) . . ?
C59 C58 C63 120.8(2) . . ?
C63 C58 Li5 125.36(18) . . ?
Li5 C59 H59 123.6 . . ?
C54 C59 Li5 78.91(16) . . ?
C54 C59 H59 117.7 . . ?
C58 C59 Li5 71.18(16) . . ?
C58 C59 C54 124.5(2) . . ?
C58 C59 H59 117.7 . . ?
C52 C60 C56 110.14(18) . . ?
C52 C60 C61 109.15(19) . . ?
C52 C60 C62 110.43(19) . . ?
C56 C60 C61 108.04(19) . . ?
C56 C60 C62 109.9(2) . . ?
C61 C60 C62 109.1(2) . . ?
C60 C61 H61A 109.5 . . ?
C60 C61 H61B 109.5 . . ?
C60 C61 H61C 109.5 . . ?
H61A C61 H61B 109.5 . . ?
H61A C61 H61C 109.5 . . ?
H61B C61 H61C 109.5 . . ?
C60 C62 H62A 109.5 . . ?
C60 C62 H62B 109.5 . . ?
C60 C62 H62C 109.5 . . ?
H62A C62 H62B 109.5 . . ?
H62A C62 H62C 109.5 . . ?
H62B C62 H62C 109.5 . . ?
C64 C63 C58 111.84(19) . . ?
C64 C63 C65 107.5(2) . . ?
C64 C63 C66 108.6(2) . . ?
C65 C63 C58 109.79(19) . . ?
C66 C63 C58 109.75(19) . . ?
C66 C63 C65 109.4(2) . . ?
C63 C64 H64A 109.5 . . ?
C63 C64 H64B 109.5 . . ?
C63 C64 H64C 109.5 . . ?
H64A C64 H64B 109.5 . . ?
H64A C64 H64C 109.5 . . ?
H64B C64 H64C 109.5 . . ?
C63 C65 H65A 109.5 . . ?
C63 C65 H65B 109.5 . . ?
C63 C65 H65C 109.5 . . ?
H65A C65 H65B 109.5 . . ?
H65A C65 H65C 109.5 . . ?
H65B C65 H65C 109.5 . . ?
C63 C66 H66A 109.5 . . ?
C63 C66 H66B 109.5 . . ?
C63 C66 H66C 109.5 . . ?
H66A C66 H66B 109.5 . . ?
H66A C66 H66C 109.5 . . ?
H66B C66 H66C 109.5 . . ?
C50 C67 C68 108.0(2) . . ?
C69 C67 C50 111.3(2) . . ?
C69 C67 C68 108.4(3) . . ?
C69 C67 C70 108.9(3) . . ?
C70 C67 C50 112.9(2) . . ?
C70 C67 C68 107.2(3) . . ?
C67 C68 H68A 109.5 . . ?
C67 C68 H68B 109.5 . . ?
C67 C68 H68C 109.5 . . ?
H68A C68 H68B 109.5 . . ?
H68A C68 H68C 109.5 . . ?
H68B C68 H68C 109.5 . . ?
C67 C69 H69A 109.5 . . ?
C67 C69 H69B 109.5 . . ?
C67 C69 H69C 109.5 . . ?
H69A C69 H69B 109.5 . . ?
H69A C69 H69C 109.5 . . ?
H69B C69 H69C 109.5 . . ?
C67 C70 H70A 109.5 . . ?
C67 C70 H70B 109.5 . . ?
C67 C70 H70C 109.5 . . ?
H70A C70 H70B 109.5 . . ?
H70A C70 H70C 109.5 . . ?
H70B C70 H70C 109.5 . . ?
C72 C71 N5 121.2(2) . . ?
C76 C71 N5 120.6(2) . . ?
C76 C71 C72 118.2(2) . . ?
C71 C72 C80 123.30(19) . . ?
C73 C72 C71 119.4(2) . . ?
C73 C72 C80 117.2(2) . . ?
C72 C73 H73 119.0 . . ?
C74 C73 C72 122.0(2) . . ?
C74 C73 H73 119.0 . . ?
C73 C74 H74 120.4 . . ?
C73 C74 C75 119.2(2) . . ?
C75 C74 H74 120.4 . . ?
C74 C75 H75 119.3 . . ?
C74 C75 C76 121.3(2) . . ?
C76 C75 H75 119.3 . . ?
C71 C76 C77 121.1(2) . . ?
C75 C76 C71 120.0(2) . . ?
C75 C76 C77 118.9(2) . . ?
Li2 C77 H77 44.6(13) . . ?
C76 C77 Li2 98.06(17) . . ?
C76 C77 H77 108.4(14) . . ?
C76 C77 C78 114.2(2) . . ?
C78 C77 Li2 143.4(2) . . ?
C78 C77 H77 105.8(14) . . ?
C79 C77 Li2 70.26(17) . . ?
C79 C77 C76 113.2(2) . . ?
C79 C77 H77 105.5(13) . . ?
C79 C77 C78 109.1(2) . . ?
C77 C78 H78A 109.5 . . ?
C77 C78 H78B 109.5 . . ?
C77 C78 H78C 109.5 . . ?
H78A C78 H78B 109.5 . . ?
H78A C78 H78C 109.5 . . ?
H78B C78 H78C 109.5 . . ?
Li2 C79 H79A 56.2(18) . . ?
Li2 C79 H79B 164.4(19) . . ?
Li2 C79 H79C 82.8(17) . . ?
C77 C79 Li2 76.66(17) . . ?
C77 C79 H79A 117.1(18) . . ?
C77 C79 H79B 107.6(18) . . ?
C77 C79 H79C 109.7(17) . . ?
H79A C79 H79B 110(3) . . ?
H79A C79 H79C 103(2) . . ?
H79B C79 H79C 109(2) . . ?
C72 C80 H80 107.7 . . ?
C72 C80 C81 110.6(2) . . ?
C72 C80 C82 113.60(19) . . ?
C81 C80 H80 107.7 . . ?
C82 C80 H80 107.7 . . ?
C82 C80 C81 109.3(2) . . ?
C80 C81 H81A 109.5 . . ?
C80 C81 H81B 109.5 . . ?
C80 C81 H81C 109.5 . . ?
H81A C81 H81B 109.5 . . ?
H81A C81 H81C 109.5 . . ?
H81B C81 H81C 109.5 . . ?
C80 C82 H82A 109.5 . . ?
C80 C82 H82B 109.5 . . ?
C80 C82 H82C 109.5 . . ?
H82A C82 H82B 109.5 . . ?
H82A C82 H82C 109.5 . . ?
H82B C82 H82C 109.5 . . ?
N4 C83 Li6 111.76(16) . . ?
N4 C83 C84 117.9(2) . . ?
N4 C83 C88 124.7(2) . . ?
C84 C83 Li6 76.12(17) . . ?
C88 C83 Li6 74.78(17) . . ?
C88 C83 C84 116.85(19) . . ?
C83 C84 Li6 70.19(16) . . ?
C83 C84 C92 120.93(19) . . ?
C85 C84 Li6 71.94(16) . . ?
C85 C84 C83 120.2(2) . . ?
C85 C84 C92 118.4(2) . . ?
C92 C84 Li6 137.40(18) . . ?
Li6 C85 H85 124.5 . . ?
C84 C85 Li6 75.36(16) . . ?
C84 C85 H85 119.2 . . ?
C86 C85 Li6 72.58(17) . . ?
C86 C85 C84 121.6(2) . . ?
C86 C85 H85 119.2 . . ?
Li6 C86 H86 121.3 . . ?
C85 C86 Li6 74.65(17) . . ?
C85 C86 H86 120.7 . . ?
C87 C86 Li6 74.59(17) . . ?
C87 C86 C85 118.5(2) . . ?
C87 C86 H86 120.7 . . ?
Li6 C87 H87 126.4 . . ?
C86 C87 Li6 72.75(17) . . ?
C86 C87 H87 118.9 . . ?
C86 C87 C88 122.3(2) . . ?
C88 C87 Li6 73.93(16) . . ?
C88 C87 H87 118.9 . . ?
C83 C88 Li6 71.42(16) . . ?
C83 C88 C89 124.60(19) . . ?
C87 C88 Li6 72.95(16) . . ?
C87 C88 C83 119.6(2) . . ?
C87 C88 C89 115.7(2) . . ?
C89 C88 Li6 129.35(18) . . ?
C88 C89 H89 108.2 . . ?
C88 C89 C90 110.59(19) . . ?
C90 C89 H89 108.2 . . ?
C91 C89 C88 113.3(2) . . ?
C91 C89 H89 108.2 . . ?
C91 C89 C90 108.3(2) . . ?
C89 C90 H90A 109.5 . . ?
C89 C90 H90B 109.5 . . ?
C89 C90 H90C 109.5 . . ?
H90A C90 H90B 109.5 . . ?
H90A C90 H90C 109.5 . . ?
H90B C90 H90C 109.5 . . ?
C89 C91 H91A 109.5 . . ?
C89 C91 H91B 109.5 . . ?
C89 C91 H91C 109.5 . . ?
H91A C91 H91B 109.5 . . ?
H91A C91 H91C 109.5 . . ?
H91B C91 H91C 109.5 . . ?
C84 C92 H92 108.1 . . ?
C84 C92 C93 116.1(2) . . ?
C84 C92 C94 106.1(2) . . ?
C93 C92 H92 108.1 . . ?
C93 C92 C94 110.2(2) . . ?
C94 C92 H92 108.1 . . ?
C92 C93 H93A 109.5 . . ?
C92 C93 H93B 109.5 . . ?
C92 C93 H93C 109.5 . . ?
H93A C93 H93B 109.5 . . ?
H93A C93 H93C 109.5 . . ?
H93B C93 H93C 109.5 . . ?
C92 C94 H94A 109.5 . . ?
C92 C94 H94B 109.5 . . ?
C92 C94 H94C 109.5 . . ?
H94A C94 H94B 109.5 . . ?
H94A C94 H94C 109.5 . . ?
H94B C94 H94C 109.5 . . ?

loop_
_geom_bond_atom_site_label_1
_geom_bond_atom_site_label_2
_geom_bond_distance
_geom_bond_site_symmetry_2
_geom_bond_publ_flag
Li1 Li2 2.325(6) . ?
Li1 Li3 2.317(5) . ?
Li1 Li4 2.498(5) . ?
Li1 N1 1.890(4) . ?
Li1 N3 2.254(4) . ?
Li1 N5 1.903(4) . ?
Li1 N6 2.236(4) . ?
Li1 C1 2.693(4) . ?
Li1 C54 2.693(4) . ?
Li2 Li4 2.698(5) . ?
Li2 N2 2.013(5) . ?
Li2 N3 2.133(4) . ?
Li2 N5 1.992(4) . ?
Li2 C7 2.356(5) . ?
Li2 C12 2.410(4) . ?
Li2 C54 2.789(4) . ?
Li2 C77 2.703(5) . ?
Li2 H77 2.10(2) . ?
Li2 C79 2.614(5) . ?
Li2 H79A 2.21(3) . ?
Li3 Li4 2.696(6) . ?
Li3 N1 1.978(4) . ?
Li3 N4 2.000(4) . ?
Li3 N6 2.157(4) . ?
Li3 C1 2.779(4) . ?
Li3 C42 2.647(5) . ?
Li3 H42 1.99(2) . ?
Li3 C44 2.591(5) . ?
Li3 H44B 2.18(3) . ?
Li3 C48 2.332(5) . ?
Li3 C53 2.406(5) . ?
Li4 N2 2.030(4) . ?
Li4 N3 2.092(4) . ?
Li4 N4 2.038(4) . ?
Li4 N6 2.073(4) . ?
Li4 C7 2.617(4) . ?
Li4 C12 2.634(4) . ?
Li4 C48 2.643(4) . ?
Li4 C53 2.634(4) . ?
Li5 C24 2.438(4) . ?
Li5 C25 2.509(4) . ?
Li5 C26 2.484(5) . ?
Li5 C27 2.484(5) . ?
Li5 C28 2.525(5) . ?
Li5 C29 2.529(5) . ?
Li5 C54 2.515(5) . ?
Li5 C55 2.462(5) . ?
Li5 C56 2.390(5) . ?
Li5 C57 2.318(5) . ?
Li5 C58 2.332(4) . ?
Li5 C59 2.372(5) . ?
Li6 C1 2.526(4) . ?
Li6 C2 2.386(5) . ?
Li6 C3 2.304(5) . ?
Li6 C4 2.273(5) . ?
Li6 C5 2.371(5) . ?
Li6 C6 2.456(4) . ?
Li6 C83 2.429(5) . ?
Li6 C84 2.507(5) . ?
Li6 C85 2.463(5) . ?
Li6 C86 2.437(4) . ?
Li6 C87 2.461(5) . ?
Li6 C88 2.473(5) . ?
N1 C1 1.404(3) . ?
N1 C36 1.427(3) . ?
N2 C7 1.394(3) . ?
N2 C24 1.410(3) . ?
N3 C6 1.400(3) . ?
N3 C12 1.423(3) . ?
N4 C48 1.392(3) . ?
N4 C83 1.418(3) . ?
N5 C54 1.400(3) . ?
N5 C71 1.430(3) . ?
N6 C53 1.431(3) . ?
N6 C55 1.397(3) . ?
C1 C2 1.402(3) . ?
C1 C6 1.455(3) . ?
C2 H2 0.9500 . ?
C2 C3 1.404(3) . ?
C3 C4 1.391(3) . ?
C3 C16 1.543(3) . ?
C4 H4 0.9500 . ?
C4 C5 1.408(3) . ?
C5 C6 1.424(3) . ?
C5 C13 1.528(3) . ?
C7 C8 1.402(3) . ?
C7 C12 1.452(3) . ?
C8 H8 0.9500 . ?
C8 C9 1.400(3) . ?
C9 C10 1.376(4) . ?
C9 C20 1.534(4) . ?
C10 H10 0.9500 . ?
C10 C11 1.405(3) . ?
C11 C12 1.403(3) . ?
C11 C13 1.517(3) . ?
C13 C14 1.540(4) . ?
C13 C15 1.545(3) . ?
C14 H14A 0.9800 . ?
C14 H14B 0.9800 . ?
C14 H14C 0.9800 . ?
C15 H15A 0.9800 . ?
C15 H15B 0.9800 . ?
C15 H15C 0.9800 . ?
C16 C17 1.520(4) . ?
C16 C18 1.519(4) . ?
C16 C19 1.525(3) . ?
C17 H17A 0.9800 . ?
C17 H17B 0.9800 . ?
C17 H17C 0.9800 . ?
C18 H18A 0.9800 . ?
C18 H18B 0.9800 . ?
C18 H18C 0.9800 . ?
C19 H19A 0.9800 . ?
C19 H19B 0.9800 . ?
C19 H19C 0.9800 . ?
C20 C21 1.599(6) . ?
C20 C22 1.518(4) . ?
C20 C23 1.524(5) . ?
C21 H21A 0.9800 . ?
C21 H21B 0.9800 . ?
C21 H21C 0.9800 . ?
C22 H22A 0.9800 . ?
C22 H22B 0.9800 . ?
C22 H22C 0.9800 . ?
C23 H23A 0.9800 . ?
C23 H23B 0.9800 . ?
C23 H23C 0.9800 . ?
C24 C25 1.426(3) . ?
C24 C29 1.437(3) . ?
C25 C26 1.406(3) . ?
C25 C33 1.518(3) . ?
C26 H26 0.9500 . ?
C26 C27 1.384(4) . ?
C27 H27 0.9500 . ?
C27 C28 1.379(4) . ?
C28 H28 0.9500 . ?
C28 C29 1.400(3) . ?
C29 C30 1.511(4) . ?
C30 H30 1.0000 . ?
C30 C31 1.534(4) . ?
C30 C32 1.539(4) . ?
C31 H31A 0.9800 . ?
C31 H31B 0.9800 . ?
C31 H31C 0.9800 . ?
C32 H32A 0.9800 . ?
C32 H32B 0.9800 . ?
C32 H32C 0.9800 . ?
C33 H33 1.0000 . ?
C33 C34 1.511(4) . ?
C33 C35 1.551(4) . ?
C34 H34A 0.9800 . ?
C34 H34B 0.9800 . ?
C34 H34C 0.9800 . ?
C35 H35A 0.9800 . ?
C35 H35B 0.9800 . ?
C35 H35C 0.9800 . ?
C36 C37 1.416(3) . ?
C36 C41 1.421(3) . ?
C37 C38 1.398(3) . ?
C37 C45 1.523(3) . ?
C38 H38 0.9500 . ?
C38 C39 1.372(4) . ?
C39 H39 0.9500 . ?
C39 C40 1.381(4) . ?
C40 H40 0.9500 . ?
C40 C41 1.389(3) . ?
C41 C42 1.519(3) . ?
C42 H42 1.07(2) . ?
C42 C43 1.538(3) . ?
C42 C44 1.534(4) . ?
C43 H43A 0.9800 . ?
C43 H43B 0.9800 . ?
C43 H43C 0.9800 . ?
C44 H44A 1.08(3) . ?
C44 H44B 1.07(3) . ?
C44 H44C 1.08(3) . ?
C45 H45 1.0000 . ?
C45 C46 1.534(3) . ?
C45 C47 1.531(3) . ?
C46 H46A 0.9800 . ?
C46 H46B 0.9800 . ?
C46 H46C 0.9800 . ?
C47 H47A 0.9800 . ?
C47 H47B 0.9800 . ?
C47 H47C 0.9800 . ?
C48 C49 1.394(3) . ?
C48 C53 1.456(3) . ?
C49 H49 0.9500 . ?
C49 C50 1.395(3) . ?
C50 C51 1.385(3) . ?
C50 C67 1.529(3) . ?
C51 H51 0.9500 . ?
C51 C52 1.405(3) . ?
C52 C53 1.397(3) . ?
C52 C60 1.525(3) . ?
C54 C55 1.457(3) . ?
C54 C59 1.410(3) . ?
C55 C56 1.415(3) . ?
C56 C57 1.412(3) . ?
C56 C60 1.528(3) . ?
C57 H57 0.9500 . ?
C57 C58 1.389(3) . ?
C58 C59 1.396(3) . ?
C58 C63 1.542(3) . ?
C59 H59 0.9500 . ?
C60 C61 1.536(3) . ?
C60 C62 1.544(4) . ?
C61 H61A 0.9800 . ?
C61 H61B 0.9800 . ?
C61 H61C 0.9800 . ?
C62 H62A 0.9800 . ?
C62 H62B 0.9800 . ?
C62 H62C 0.9800 . ?
C63 C64 1.517(3) . ?
C63 C65 1.530(3) . ?
C63 C66 1.523(4) . ?
C64 H64A 0.9800 . ?
C64 H64B 0.9800 . ?
C64 H64C 0.9800 . ?
C65 H65A 0.9800 . ?
C65 H65B 0.9800 . ?
C65 H65C 0.9800 . ?
C66 H66A 0.9800 . ?
C66 H66B 0.9800 . ?
C66 H66C 0.9800 . ?
C67 C68 1.570(4) . ?
C67 C69 1.515(4) . ?
C67 C70 1.516(4) . ?
C68 H68A 0.9800 . ?
C68 H68B 0.9800 . ?
C68 H68C 0.9800 . ?
C69 H69A 0.9800 . ?
C69 H69B 0.9800 . ?
C69 H69C 0.9800 . ?
C70 H70A 0.9800 . ?
C70 H70B 0.9800 . ?
C70 H70C 0.9800 . ?
C71 C72 1.420(3) . ?
C71 C76 1.415(3) . ?
C72 C73 1.395(3) . ?
C72 C80 1.523(3) . ?
C73 H73 0.9500 . ?
C73 C74 1.369(4) . ?
C74 H74 0.9500 . ?
C74 C75 1.383(4) . ?
C75 H75 0.9500 . ?
C75 C76 1.391(3) . ?
C76 C77 1.518(3) . ?
C77 H77 1.02(3) . ?
C77 C78 1.536(3) . ?
C77 C79 1.516(4) . ?
C78 H78A 0.9800 . ?
C78 H78B 0.9800 . ?
C78 H78C 0.9800 . ?
C79 H79A 1.03(3) . ?
C79 H79B 1.00(3) . ?
C79 H79C 0.98(3) . ?
C80 H80 1.0000 . ?
C80 C81 1.528(3) . ?
C80 C82 1.527(3) . ?
C81 H81A 0.9800 . ?
C81 H81B 0.9800 . ?
C81 H81C 0.9800 . ?
C82 H82A 0.9800 . ?
C82 H82B 0.9800 . ?
C82 H82C 0.9800 . ?
C83 C84 1.432(3) . ?
C83 C88 1.426(3) . ?
C84 C85 1.400(3) . ?
C84 C92 1.512(3) . ?
C85 H85 0.9500 . ?
C85 C86 1.383(3) . ?
C86 H86 0.9500 . ?
C86 C87 1.377(3) . ?
C87 H87 0.9500 . ?
C87 C88 1.406(3) . ?
C88 C89 1.529(3) . ?
C89 H89 1.0000 . ?
C89 C90 1.533(3) . ?
C89 C91 1.523(3) . ?
C90 H90A 0.9800 . ?
C90 H90B 0.9800 . ?
C90 H90C 0.9800 . ?
C91 H91A 0.9800 . ?
C91 H91B 0.9800 . ?
C91 H91C 0.9800 . ?
C92 H92 1.0000 . ?
C92 C93 1.523(3) . ?
C92 C94 1.535(4) . ?
C93 H93A 0.9800 . ?
C93 H93B 0.9800 . ?
C93 H93C 0.9800 . ?
C94 H94A 0.9800 . ?
C94 H94B 0.9800 . ?
C94 H94C 0.9800 . ?

loop_
_geom_torsion_atom_site_label_1
_geom_torsion_atom_site_label_2
_geom_torsion_atom_site_label_3
_geom_torsion_atom_site_label_4
_geom_torsion
_geom_torsion_site_symmetry_1
_geom_torsion_site_symmetry_2
_geom_torsion_site_symmetry_3
_geom_torsion_site_symmetry_4
_geom_torsion_publ_flag
Li1 N1 C1 Li3 -78.6(2) . . . . ?
Li1 N1 C1 Li6 -96.2(3) . . . . ?
Li1 N1 C1 C2 177.1(2) . . . . ?
Li1 N1 C1 C6 -3.4(3) . . . . ?
Li1 N1 C36 C37 -76.1(3) . . . . ?
Li1 N1 C36 C41 101.0(3) . . . . ?
Li1 N3 C6 Li6 105.6(2) . . . . ?
Li1 N3 C6 C1 11.9(2) . . . . ?
Li1 N3 C6 C5 -166.8(2) . . . . ?
Li1 N3 C12 Li2 16.6(3) . . . . ?
Li1 N3 C12 Li4 -62.0(3) . . . . ?
Li1 N3 C12 C7 -27.0(4) . . . . ?
Li1 N3 C12 C11 153.7(3) . . . . ?
Li1 N5 C54 Li2 -78.2(2) . . . . ?
Li1 N5 C54 Li5 -97.3(3) . . . . ?
Li1 N5 C54 C55 -3.3(3) . . . . ?
Li1 N5 C54 C59 176.1(2) . . . . ?
Li1 N5 C71 C72 -76.3(3) . . . . ?
Li1 N5 C71 C76 100.7(3) . . . . ?
Li1 N6 C53 Li3 13.4(3) . . . . ?
Li1 N6 C53 Li4 -64.7(3) . . . . ?
Li1 N6 C53 C48 -29.6(4) . . . . ?
Li1 N6 C53 C52 150.8(3) . . . . ?
Li1 N6 C55 Li5 105.1(2) . . . . ?
Li1 N6 C55 C54 12.0(2) . . . . ?
Li1 N6 C55 C56 -165.6(2) . . . . ?
Li1 C1 C2 Li6 135.2(5) . . . . ?
Li1 C1 C2 C3 -169.0(4) . . . . ?
Li1 C1 C6 Li6 -132.82(15) . . . . ?
Li1 C1 C6 N3 -10.0(2) . . . . ?
Li1 C1 C6 C5 168.8(2) . . . . ?
Li1 C54 C55 Li5 -133.26(14) . . . . ?
Li1 C54 C55 N6 -10.0(2) . . . . ?
Li1 C54 C55 C56 167.8(2) . . . . ?
Li1 C54 C59 Li5 137.7(6) . . . . ?
Li1 C54 C59 C58 -164.6(5) . . . . ?
Li2 Li1 N1 Li3 -121.9(4) . . . . ?
Li2 Li1 N1 C1 -16.5(4) . . . . ?
Li2 Li1 N1 C36 121.2(3) . . . . ?
Li2 N2 C7 Li4 82.98(17) . . . . ?
Li2 N2 C7 C8 -135.0(2) . . . . ?
Li2 N2 C7 C12 47.7(2) . . . . ?
Li2 N2 C24 Li5 -55.6(3) . . . . ?
Li2 N2 C24 C25 -140.8(2) . . . . ?
Li2 N2 C24 C29 31.8(3) . . . . ?
Li2 N3 C6 Li6 160.6(3) . . . . ?
Li2 N3 C6 C1 66.9(4) . . . . ?
Li2 N3 C6 C5 -111.8(3) . . . . ?
Li2 N3 C12 Li4 -78.55(16) . . . . ?
Li2 N3 C12 C7 -43.6(2) . . . . ?
Li2 N3 C12 C11 137.1(2) . . . . ?
Li2 N5 C54 Li1 78.2(2) . . . . ?
Li2 N5 C54 Li5 -19.1(3) . . . . ?
Li2 N5 C54 C55 74.9(2) . . . . ?
Li2 N5 C54 C59 -105.7(2) . . . . ?
Li2 N5 C71 C72 -166.3(2) . . . . ?
Li2 N5 C71 C76 10.7(3) . . . . ?
Li2 C7 C8 C9 100.0(4) . . . . ?
Li2 C7 C12 Li4 68.27(14) . . . . ?
Li2 C7 C12 N3 40.0(2) . . . . ?
Li2 C7 C12 C11 -140.6(2) . . . . ?
Li2 C54 C55 Li5 -88.95(15) . . . . ?
Li2 C54 C55 N6 34.4(2) . . . . ?
Li2 C54 C55 C56 -147.85(18) . . . . ?
Li2 C54 C59 Li5 80.06(19) . . . . ?
Li2 C54 C59 C58 137.8(2) . . . . ?
Li3 Li1 N1 C1 105.36(19) . . . . ?
Li3 Li1 N1 C36 -116.9(2) . . . . ?
Li3 N1 C1 Li1 78.6(2) . . . . ?
Li3 N1 C1 Li6 -17.6(3) . . . . ?
Li3 N1 C1 C2 -104.2(2) . . . . ?
Li3 N1 C1 C6 75.2(2) . . . . ?
Li3 N1 C36 C37 -166.21(19) . . . . ?
Li3 N1 C36 C41 10.9(3) . . . . ?
Li3 N4 C48 Li4 82.85(17) . . . . ?
Li3 N4 C48 C49 -132.1(2) . . . . ?
Li3 N4 C48 C53 49.9(2) . . . . ?
Li3 N4 C83 Li6 -51.6(3) . . . . ?
Li3 N4 C83 C84 -137.0(2) . . . . ?
Li3 N4 C83 C88 34.5(3) . . . . ?
Li3 N6 C53 Li4 -78.14(16) . . . . ?
Li3 N6 C53 C48 -43.0(2) . . . . ?
Li3 N6 C53 C52 137.4(2) . . . . ?
Li3 N6 C55 Li5 159.6(3) . . . . ?
Li3 N6 C55 C54 66.5(4) . . . . ?
Li3 N6 C55 C56 -111.1(3) . . . . ?
Li3 C1 C2 Li6 80.62(18) . . . . ?
Li3 C1 C2 C3 136.4(2) . . . . ?
Li3 C1 C6 Li6 -88.52(15) . . . . ?
Li3 C1 C6 N3 34.3(2) . . . . ?
Li3 C1 C6 C5 -146.87(18) . . . . ?
Li3 C48 C49 C50 100.0(3) . . . . ?
Li3 C48 C53 Li4 68.16(14) . . . . ?
Li3 C48 C53 N6 40.2(2) . . . . ?
Li3 C48 C53 C52 -140.1(2) . . . . ?
Li4 Li1 N1 Li3 -47.87(19) . . . . ?
Li4 Li1 N1 C1 57.5(2) . . . . ?
Li4 Li1 N1 C36 -164.76(19) . . . . ?
Li4 N2 C7 Li2 -82.98(17) . . . . ?
Li4 N2 C7 C8 142.0(2) . . . . ?
Li4 N2 C7 C12 -35.3(2) . . . . ?
Li4 N2 C24 Li5 57.5(3) . . . . ?
Li4 N2 C24 C25 -27.6(3) . . . . ?
Li4 N2 C24 C29 144.9(2) . . . . ?
Li4 N3 C6 Li6 33.6(3) . . . . ?
Li4 N3 C6 C1 -60.1(3) . . . . ?
Li4 N3 C6 C5 121.2(2) . . . . ?
Li4 N3 C12 Li2 78.55(16) . . . . ?
Li4 N3 C12 C7 34.9(2) . . . . ?
Li4 N3 C12 C11 -144.3(2) . . . . ?
Li4 N4 C48 Li3 -82.85(17) . . . . ?
Li4 N4 C48 C49 145.0(2) . . . . ?
Li4 N4 C48 C53 -33.0(2) . . . . ?
Li4 N4 C83 Li6 59.9(3) . . . . ?
Li4 N4 C83 C84 -25.5(3) . . . . ?
Li4 N4 C83 C88 146.0(2) . . . . ?
Li4 N6 C53 Li3 78.14(16) . . . . ?
Li4 N6 C53 C48 35.2(2) . . . . ?
Li4 N6 C53 C52 -144.4(2) . . . . ?
Li4 N6 C55 Li5 31.9(3) . . . . ?
Li4 N6 C55 C54 -61.1(3) . . . . ?
Li4 N6 C55 C56 121.3(2) . . . . ?
Li4 C7 C8 C9 -113.2(4) . . . . ?
Li4 C7 C12 Li2 -68.27(14) . . . . ?
Li4 C7 C12 N3 -28.23(18) . . . . ?
Li4 C7 C12 C11 151.1(2) . . . . ?
Li4 C48 C49 C50 -111.9(4) . . . . ?
Li4 C48 C53 Li3 -68.16(14) . . . . ?
Li4 C48 C53 N6 -27.94(19) . . . . ?
Li4 C48 C53 C52 151.7(2) . . . . ?
Li5 C24 C25 C26 55.0(2) . . . . ?
Li5 C24 C25 C33 -133.6(2) . . . . ?
Li5 C24 C29 C28 -56.7(2) . . . . ?
Li5 C24 C29 C30 124.9(2) . . . . ?
Li5 C25 C26 C27 59.7(2) . . . . ?
Li5 C25 C33 C34 53.0(4) . . . . ?
Li5 C25 C33 C35 174.7(2) . . . . ?
Li5 C26 C27 C28 63.1(2) . . . . ?
Li5 C27 C28 C29 57.1(2) . . . . ?
Li5 C28 C29 C24 54.7(2) . . . . ?
Li5 C28 C29 C30 -126.8(2) . . . . ?
Li5 C29 C30 C31 -41.9(3) . . . . ?
Li5 C29 C30 C32 -163.0(2) . . . . ?
Li5 C54 C55 N6 123.3(2) . . . . ?
Li5 C54 C55 C56 -58.90(19) . . . . ?
Li5 C54 C59 C58 57.7(2) . . . . ?
Li5 C55 C56 C57 -54.8(2) . . . . ?
Li5 C55 C56 C60 135.1(2) . . . . ?
Li5 C56 C57 C58 -58.3(2) . . . . ?
Li5 C56 C60 C52 77.8(3) . . . . ?
Li5 C56 C60 C61 -163.1(2) . . . . ?
Li5 C56 C60 C62 -44.2(3) . . . . ?
Li5 C57 C58 C59 -62.0(2) . . . . ?
Li5 C57 C58 C63 121.0(2) . . . . ?
Li5 C58 C59 C54 -61.2(2) . . . . ?
Li5 C58 C63 C64 95.0(3) . . . . ?
Li5 C58 C63 C65 -145.7(2) . . . . ?
Li5 C58 C63 C66 -25.5(3) . . . . ?
Li6 C1 C2 C3 55.8(2) . . . . ?
Li6 C1 C6 N3 122.9(2) . . . . ?
Li6 C1 C6 C5 -58.36(19) . . . . ?
Li6 C2 C3 C4 60.3(2) . . . . ?
Li6 C2 C3 C16 -124.4(2) . . . . ?
Li6 C3 C4 C5 60.7(2) . . . . ?
Li6 C3 C16 C17 174.5(2) . . . . ?
Li6 C3 C16 C18 -64.2(3) . . . . ?
Li6 C3 C16 C19 54.9(3) . . . . ?
Li6 C4 C5 C6 57.5(2) . . . . ?
Li6 C4 C5 C13 -130.8(2) . . . . ?
Li6 C5 C6 N3 -119.6(2) . . . . ?
Li6 C5 C6 C1 61.7(2) . . . . ?
Li6 C5 C13 C11 74.7(3) . . . . ?
Li6 C5 C13 C14 -166.0(2) . . . . ?
Li6 C5 C13 C15 -48.5(3) . . . . ?
Li6 C83 C84 C85 53.8(2) . . . . ?
Li6 C83 C84 C92 -134.1(2) . . . . ?
Li6 C83 C88 C87 -56.8(2) . . . . ?
Li6 C83 C88 C89 125.5(2) . . . . ?
Li6 C84 C85 C86 58.4(2) . . . . ?
Li6 C84 C92 C93 68.3(3) . . . . ?
Li6 C84 C92 C94 -169.0(2) . . . . ?
Li6 C85 C86 C87 62.4(2) . . . . ?
Li6 C86 C87 C88 57.4(2) . . . . ?
Li6 C87 C88 C83 56.1(2) . . . . ?
Li6 C87 C88 C89 -126.0(2) . . . . ?
Li6 C88 C89 C90 -158.0(2) . . . . ?
Li6 C88 C89 C91 -36.3(3) . . . . ?
N1 C1 C2 Li6 129.5(2) . . . . ?
N1 C1 C2 C3 -174.7(2) . . . . ?
N1 C1 C6 Li6 -130.5(2) . . . . ?
N1 C1 C6 N3 -7.7(3) . . . . ?
N1 C1 C6 C5 171.12(19) . . . . ?
N1 C36 C37 C38 -179.77(19) . . . . ?
N1 C36 C37 C45 4.9(3) . . . . ?
N1 C36 C41 C40 -178.88(18) . . . . ?
N1 C36 C41 C42 1.2(3) . . . . ?
N2 C7 C8 C9 179.9(2) . . . . ?
N2 C7 C12 Li2 -40.85(19) . . . . ?
N2 C7 C12 Li4 27.42(18) . . . . ?
N2 C7 C12 N3 -0.8(3) . . . . ?
N2 C7 C12 C11 178.5(2) . . . . ?
N2 C24 C25 Li5 106.2(2) . . . . ?
N2 C24 C25 C26 161.1(2) . . . . ?
N2 C24 C25 C33 -27.4(3) . . . . ?
N2 C24 C29 Li5 -106.2(2) . . . . ?
N2 C24 C29 C28 -162.9(2) . . . . ?
N2 C24 C29 C30 18.7(4) . . . . ?
N3 Li1 N1 Li3 -97.53(17) . . . . ?
N3 Li1 N1 C1 7.8(2) . . . . ?
N3 Li1 N1 C36 145.58(18) . . . . ?
N4 C48 C49 C50 -179.3(2) . . . . ?
N4 C48 C53 Li3 -42.56(19) . . . . ?
N4 C48 C53 Li4 25.61(19) . . . . ?
N4 C48 C53 N6 -2.3(3) . . . . ?
N4 C48 C53 C52 177.3(2) . . . . ?
N4 C83 C84 Li6 107.5(2) . . . . ?
N4 C83 C84 C85 161.3(2) . . . . ?
N4 C83 C84 C92 -26.6(3) . . . . ?
N4 C83 C88 Li6 -106.2(2) . . . . ?
N4 C83 C88 C87 -163.0(2) . . . . ?
N4 C83 C88 C89 19.3(4) . . . . ?
N5 Li1 N1 Li3 133.1(5) . . . . ?
N5 Li1 N1 C1 -121.5(5) . . . . ?
N5 Li1 N1 C36 16.3(6) . . . . ?
N5 C54 C55 Li5 -131.0(2) . . . . ?
N5 C54 C55 N6 -7.7(3) . . . . ?
N5 C54 C55 C56 170.09(19) . . . . ?
N5 C54 C59 Li5 129.5(2) . . . . ?
N5 C54 C59 C58 -172.7(2) . . . . ?
N5 C71 C72 C73 179.44(19) . . . . ?
N5 C71 C72 C80 4.4(3) . . . . ?
N5 C71 C76 C75 -177.8(2) . . . . ?
N5 C71 C76 C77 1.5(3) . . . . ?
N6 Li1 N1 Li3 6.40(18) . . . . ?
N6 Li1 N1 C1 111.8(2) . . . . ?
N6 Li1 N1 C36 -110.5(2) . . . . ?
N6 C55 C56 Li5 -120.8(2) . . . . ?
N6 C55 C56 C57 -175.7(2) . . . . ?
N6 C55 C56 C60 14.2(3) . . . . ?
C1 Li1 N1 Li3 -105.36(19) . . . . ?
C1 Li1 N1 C36 137.8(3) . . . . ?
C1 N1 C36 C37 59.7(2) . . . . ?
C1 N1 C36 C41 -123.2(2) . . . . ?
C1 C2 C3 Li6 -60.2(2) . . . . ?
C1 C2 C3 C4 0.2(3) . . . . ?
C1 C2 C3 C16 175.5(2) . . . . ?
C2 C1 C6 Li6 48.9(2) . . . . ?
C2 C1 C6 N3 171.79(19) . . . . ?
C2 C1 C6 C5 -9.4(3) . . . . ?
C2 C3 C4 Li6 -62.9(2) . . . . ?
C2 C3 C4 C5 -2.2(3) . . . . ?
C2 C3 C16 C17 -90.0(3) . . . . ?
C2 C3 C16 C18 31.3(3) . . . . ?
C2 C3 C16 C19 150.4(2) . . . . ?
C3 C4 C5 Li6 -59.5(2) . . . . ?
C3 C4 C5 C6 -2.0(4) . . . . ?
C3 C4 C5 C13 169.7(2) . . . . ?
C4 C3 C16 C17 84.9(3) . . . . ?
C4 C3 C16 C18 -153.7(2) . . . . ?
C4 C3 C16 C19 -34.6(3) . . . . ?
C4 C5 C6 Li6 -54.0(2) . . . . ?
C4 C5 C6 N3 -173.6(2) . . . . ?
C4 C5 C6 C1 7.7(3) . . . . ?
C4 C5 C13 C11 161.9(2) . . . . ?
C4 C5 C13 C14 -78.8(2) . . . . ?
C4 C5 C13 C15 38.8(3) . . . . ?
C6 N3 C12 Li2 -151.1(2) . . . . ?
C6 N3 C12 Li4 130.4(2) . . . . ?
C6 N3 C12 C7 165.31(19) . . . . ?
C6 N3 C12 C11 -13.9(3) . . . . ?
C6 C1 C2 Li6 -50.0(2) . . . . ?
C6 C1 C2 C3 5.8(3) . . . . ?
C6 C5 C13 C11 -26.3(3) . . . . ?
C6 C5 C13 C14 93.0(2) . . . . ?
C6 C5 C13 C15 -149.5(2) . . . . ?
C7 N2 C24 Li5 -162.18(19) . . . . ?
C7 N2 C24 C25 112.7(2) . . . . ?
C7 N2 C24 C29 -74.8(3) . . . . ?
C7 C8 C9 C10 1.0(4) . . . . ?
C7 C8 C9 C20 -177.0(3) . . . . ?
C8 C7 C12 Li2 141.7(2) . . . . ?
C8 C7 C12 Li4 -150.0(2) . . . . ?
C8 C7 C12 N3 -178.2(2) . . . . ?
C8 C7 C12 C11 1.1(3) . . . . ?
C8 C9 C10 C11 2.6(4) . . . . ?
C8 C9 C20 C21 101.5(3) . . . . ?
C8 C9 C20 C22 -16.1(5) . . . . ?
C8 C9 C20 C23 -139.3(3) . . . . ?
C9 C10 C11 C12 -4.3(4) . . . . ?
C9 C10 C11 C13 177.1(2) . . . . ?
C10 C9 C20 C21 -76.4(4) . . . . ?
C10 C9 C20 C22 166.0(3) . . . . ?
C10 C9 C20 C23 42.8(5) . . . . ?
C10 C11 C12 Li2 -90.9(4) . . . . ?
C10 C11 C12 Li4 107.8(4) . . . . ?
C10 C11 C12 N3 -178.5(2) . . . . ?
C10 C11 C12 C7 2.3(3) . . . . ?
C10 C11 C13 C5 -162.3(2) . . . . ?
C10 C11 C13 C14 80.2(3) . . . . ?
C10 C11 C13 C15 -38.8(3) . . . . ?
C12 N3 C6 Li6 -81.5(2) . . . . ?
C12 N3 C6 C1 -175.21(19) . . . . ?
C12 N3 C6 C5 6.1(3) . . . . ?
C12 C7 C8 C9 -2.8(4) . . . . ?
C12 C11 C13 C5 19.2(3) . . . . ?
C12 C11 C13 C14 -98.3(3) . . . . ?
C12 C11 C13 C15 142.7(2) . . . . ?
C13 C5 C6 Li6 134.5(2) . . . . ?
C13 C5 C6 N3 14.9(3) . . . . ?
C13 C5 C6 C1 -163.8(2) . . . . ?
C13 C11 C12 Li2 87.6(4) . . . . ?
C13 C11 C12 Li4 -73.6(5) . . . . ?
C13 C11 C12 N3 0.1(3) . . . . ?
C13 C11 C12 C7 -179.2(2) . . . . ?
C16 C3 C4 Li6 121.8(2) . . . . ?
C16 C3 C4 C5 -177.4(2) . . . . ?
C20 C9 C10 C11 -179.4(3) . . . . ?
C24 N2 C7 Li2 125.8(2) . . . . ?
C24 N2 C7 Li4 -151.2(3) . . . . ?
C24 N2 C7 C8 -9.2(3) . . . . ?
C24 N2 C7 C12 173.51(19) . . . . ?
C24 C25 C26 Li5 -54.0(2) . . . . ?
C24 C25 C26 C27 5.7(4) . . . . ?
C24 C25 C33 C34 147.9(2) . . . . ?
C24 C25 C33 C35 -90.4(3) . . . . ?
C24 C29 C30 C31 -132.9(2) . . . . ?
C24 C29 C30 C32 106.0(3) . . . . ?
C25 C24 C29 Li5 66.5(2) . . . . ?
C25 C24 C29 C28 9.9(3) . . . . ?
C25 C24 C29 C30 -168.5(2) . . . . ?
C25 C26 C27 Li5 -60.1(2) . . . . ?
C25 C26 C27 C28 3.0(4) . . . . ?
C26 C25 C33 C34 -40.4(3) . . . . ?
C26 C25 C33 C35 81.3(3) . . . . ?
C26 C27 C28 Li5 -62.1(2) . . . . ?
C26 C27 C28 C29 -5.1(4) . . . . ?
C27 C28 C29 Li5 -56.3(3) . . . . ?
C27 C28 C29 C24 -1.6(4) . . . . ?
C27 C28 C29 C30 176.9(2) . . . . ?
C28 C29 C30 C31 48.7(3) . . . . ?
C28 C29 C30 C32 -72.5(3) . . . . ?
C29 C24 C25 Li5 -66.9(2) . . . . ?
C29 C24 C25 C26 -11.9(3) . . . . ?
C29 C24 C25 C33 159.5(2) . . . . ?
C33 C25 C26 Li5 134.2(2) . . . . ?
C33 C25 C26 C27 -166.1(2) . . . . ?
C36 N1 C1 Li1 -142.0(3) . . . . ?
C36 N1 C1 Li3 139.3(2) . . . . ?
C36 N1 C1 Li6 121.8(2) . . . . ?
C36 N1 C1 C2 35.1(3) . . . . ?
C36 N1 C1 C6 -145.4(2) . . . . ?
C36 C37 C38 C39 -2.5(3) . . . . ?
C36 C37 C45 C46 127.6(2) . . . . ?
C36 C37 C45 C47 -108.7(3) . . . . ?
C36 C41 C42 Li3 -8.4(2) . . . . ?
C36 C41 C42 C43 154.9(2) . . . . ?
C36 C41 C42 C44 -80.9(3) . . . . ?
C37 C36 C41 C40 -1.7(3) . . . . ?
C37 C36 C41 C42 178.38(19) . . . . ?
C37 C38 C39 C40 0.4(3) . . . . ?
C38 C37 C45 C46 -47.9(3) . . . . ?
C38 C37 C45 C47 75.8(3) . . . . ?
C38 C39 C40 C41 1.0(3) . . . . ?
C39 C40 C41 C36 -0.3(3) . . . . ?
C39 C40 C41 C42 179.6(2) . . . . ?
C40 C41 C42 Li3 171.72(18) . . . . ?
C40 C41 C42 C43 -25.1(3) . . . . ?
C40 C41 C42 C44 99.2(2) . . . . ?
C41 C36 C37 C38 3.1(3) . . . . ?
C41 C36 C37 C45 -172.31(19) . . . . ?
C41 C42 C44 Li3 90.54(19) . . . . ?
C43 C42 C44 Li3 -142.1(2) . . . . ?
C45 C37 C38 C39 173.1(2) . . . . ?
C48 N4 C83 Li6 -159.6(2) . . . . ?
C48 N4 C83 C84 115.0(2) . . . . ?
C48 N4 C83 C88 -73.5(3) . . . . ?
C48 C49 C50 C51 1.2(4) . . . . ?
C48 C49 C50 C67 -178.0(2) . . . . ?
C49 C48 C53 Li3 139.3(2) . . . . ?
C49 C48 C53 Li4 -152.5(2) . . . . ?
C49 C48 C53 N6 179.6(2) . . . . ?
C49 C48 C53 C52 -0.8(3) . . . . ?
C49 C50 C51 C52 1.2(4) . . . . ?
C49 C50 C67 C68 100.3(3) . . . . ?
C49 C50 C67 C69 -140.8(3) . . . . ?
C49 C50 C67 C70 -18.1(4) . . . . ?
C50 C51 C52 C53 -3.5(4) . . . . ?
C50 C51 C52 C60 177.2(2) . . . . ?
C51 C50 C67 C68 -78.8(3) . . . . ?
C51 C50 C67 C69 40.0(4) . . . . ?
C51 C50 C67 C70 162.8(3) . . . . ?
C51 C52 C53 Li3 -88.6(3) . . . . ?
C51 C52 C53 Li4 111.4(4) . . . . ?
C51 C52 C53 N6 -177.3(2) . . . . ?
C51 C52 C53 C48 3.1(3) . . . . ?
C51 C52 C60 C56 -164.7(2) . . . . ?
C51 C52 C60 C61 76.8(3) . . . . ?
C51 C52 C60 C62 -43.1(3) . . . . ?
C53 N6 C55 Li5 -84.0(2) . . . . ?
C53 N6 C55 C54 -177.12(19) . . . . ?
C53 N6 C55 C56 5.3(3) . . . . ?
C53 C48 C49 C50 -1.4(3) . . . . ?
C53 C52 C60 C56 15.9(3) . . . . ?
C53 C52 C60 C61 -102.6(3) . . . . ?
C53 C52 C60 C62 137.5(2) . . . . ?
C54 Li1 N1 Li3 70.4(4) . . . . ?
C54 Li1 N1 C1 175.8(4) . . . . ?
C54 Li1 N1 C36 -46.5(5) . . . . ?
C54 N5 C71 C72 57.0(3) . . . . ?
C54 N5 C71 C76 -126.0(2) . . . . ?
C54 C55 C56 Li5 61.5(2) . . . . ?
C54 C55 C56 C57 6.6(3) . . . . ?
C54 C55 C56 C60 -163.46(19) . . . . ?
C55 N6 C53 Li3 -151.1(2) . . . . ?
C55 N6 C53 Li4 130.7(2) . . . . ?
C55 N6 C53 C48 165.89(19) . . . . ?
C55 N6 C53 C52 -13.7(3) . . . . ?
C55 C54 C59 Li5 -51.1(2) . . . . ?
C55 C54 C59 C58 6.7(3) . . . . ?
C55 C56 C57 Li5 57.7(2) . . . . ?
C55 C56 C57 C58 -0.7(3) . . . . ?
C55 C56 C60 C52 -23.6(3) . . . . ?
C55 C56 C60 C61 95.5(2) . . . . ?
C55 C56 C60 C62 -145.5(2) . . . . ?
C56 C57 C58 Li5 59.4(2) . . . . ?
C56 C57 C58 C59 -2.6(3) . . . . ?
C56 C57 C58 C63 -179.6(2) . . . . ?
C57 C56 C60 C52 165.9(2) . . . . ?
C57 C56 C60 C61 -75.0(3) . . . . ?
C57 C56 C60 C62 44.0(3) . . . . ?
C57 C58 C59 Li5 60.7(2) . . . . ?
C57 C58 C59 C54 -0.5(3) . . . . ?
C57 C58 C63 C64 4.0(3) . . . . ?
C57 C58 C63 C65 123.3(3) . . . . ?
C57 C58 C63 C66 -116.5(3) . . . . ?
C59 C54 C55 Li5 49.6(2) . . . . ?
C59 C54 C55 N6 172.9(2) . . . . ?
C59 C54 C55 C56 -9.3(3) . . . . ?
C59 C58 C63 C64 -172.9(2) . . . . ?
C59 C58 C63 C65 -53.6(3) . . . . ?
C59 C58 C63 C66 66.6(3) . . . . ?
C60 C52 C53 Li3 90.8(3) . . . . ?
C60 C52 C53 Li4 -69.2(4) . . . . ?
C60 C52 C53 N6 2.1(3) . . . . ?
C60 C52 C53 C48 -177.5(2) . . . . ?
C60 C56 C57 Li5 -131.9(2) . . . . ?
C60 C56 C57 C58 169.7(2) . . . . ?
C63 C58 C59 Li5 -122.2(2) . . . . ?
C63 C58 C59 C54 176.6(2) . . . . ?
C67 C50 C51 C52 -179.6(2) . . . . ?
C71 N5 C54 Li1 -139.4(3) . . . . ?
C71 N5 C54 Li2 142.5(2) . . . . ?
C71 N5 C54 Li5 123.3(2) . . . . ?
C71 N5 C54 C55 -142.7(2) . . . . ?
C71 N5 C54 C59 36.7(3) . . . . ?
C71 C72 C73 C74 -2.4(3) . . . . ?
C71 C72 C80 C81 123.5(2) . . . . ?
C71 C72 C80 C82 -113.2(2) . . . . ?
C71 C76 C77 Li2 -8.3(3) . . . . ?
C71 C76 C77 C78 154.0(2) . . . . ?
C71 C76 C77 C79 -80.3(3) . . . . ?
C72 C71 C76 C75 -0.7(3) . . . . ?
C72 C71 C76 C77 178.6(2) . . . . ?
C72 C73 C74 C75 0.6(4) . . . . ?
C73 C72 C80 C81 -51.6(3) . . . . ?
C73 C72 C80 C82 71.8(3) . . . . ?
C73 C74 C75 C76 1.2(4) . . . . ?
C74 C75 C76 C71 -1.1(4) . . . . ?
C74 C75 C76 C77 179.6(2) . . . . ?
C75 C76 C77 Li2 170.9(2) . . . . ?
C75 C76 C77 C78 -26.7(3) . . . . ?
C75 C76 C77 C79 99.0(3) . . . . ?
C76 C71 C72 C73 2.3(3) . . . . ?
C76 C71 C72 C80 -172.6(2) . . . . ?
C76 C77 C79 Li2 90.5(2) . . . . ?
C78 C77 C79 Li2 -141.1(2) . . . . ?
C80 C72 C73 C74 172.9(2) . . . . ?
C83 N4 C48 Li3 127.2(2) . . . . ?
C83 N4 C48 Li4 -149.9(3) . . . . ?
C83 N4 C48 C49 -4.9(3) . . . . ?
C83 N4 C48 C53 177.1(2) . . . . ?
C83 C84 C85 Li6 -53.0(2) . . . . ?
C83 C84 C85 C86 5.4(4) . . . . ?
C83 C84 C92 C93 162.2(2) . . . . ?
C83 C84 C92 C94 -75.1(3) . . . . ?
C83 C88 C89 C90 108.3(2) . . . . ?
C83 C88 C89 C91 -130.0(2) . . . . ?
C84 C83 C88 Li6 65.4(2) . . . . ?
C84 C83 C88 C87 8.6(3) . . . . ?
C84 C83 C88 C89 -169.1(2) . . . . ?
C84 C85 C86 Li6 -59.7(2) . . . . ?
C84 C85 C86 C87 2.7(4) . . . . ?
C85 C84 C92 C93 -25.6(3) . . . . ?
C85 C84 C92 C94 97.2(3) . . . . ?
C85 C86 C87 Li6 -62.5(2) . . . . ?
C85 C86 C87 C88 -5.1(4) . . . . ?
C86 C87 C88 Li6 -56.8(2) . . . . ?
C86 C87 C88 C83 -0.8(4) . . . . ?
C86 C87 C88 C89 177.1(2) . . . . ?
C87 C88 C89 C90 -69.5(3) . . . . ?
C87 C88 C89 C91 52.3(3) . . . . ?
C88 C83 C84 Li6 -64.6(2) . . . . ?
C88 C83 C84 C85 -10.9(3) . . . . ?
C88 C83 C84 C92 161.2(2) . . . . ?
C92 C84 C85 Li6 134.7(2) . . . . ?
C92 C84 C85 C86 -166.9(2) . . . . ?

loop_
_smtbx_masks_void_nr
_smtbx_masks_void_average_x
_smtbx_masks_void_average_y
_smtbx_masks_void_average_z
_smtbx_masks_void_volume
_smtbx_masks_void_count_electrons
_smtbx_masks_void_content
1 -0.511 0.000 0.000 1139.9 237.5 '4.76 C6H14'
2 0.036 0.160 0.028 13.5 0.0 ?
3 -0.972 0.500 0.500 1139.9 237.5 '4.76 C6H14'
4 -0.036 0.840 -0.028 13.5 0.0 ?
5 0.464 0.660 0.472 13.5 0.0 ?
6 0.536 0.340 0.528 13.5 0.0 ?
